data_4343075
loop_
_publ_author_name
'Camp, Cl\'ement'
'Chatelain, Lucile'
'Mougel, Victor'
'P\'ecaut, Jacques'
'Mazzanti, Marinella'

_publ_section_title
;
 Ferrocene-Based Tetradentate Schiff Bases as Supporting Ligands in
 Uranium Chemistry.
;
_journal_issue 12
_journal_name_full 'Inorganic chemistry'
_journal_page_first 5774
_journal_page_last 5783
_journal_paper_doi 10.1021/acs.inorgchem.5b00467
_journal_volume 54
_journal_year 2015
_chemical_formula_sum 'C114.5 H160 Fe2 K2 N4 O20 U2'
_chemical_formula_weight 2578.42
_chemical_name_systematic
; 
 ? 
;
_space_group_crystal_system triclinic
_space_group_IT_number 2
_space_group_name_Hall '-P 1'
_space_group_name_H-M_alt 'P -1'
_symmetry_space_group_name_Hall '-P 1'
_symmetry_space_group_name_H-M 'P -1'
_atom_sites_solution_hydrogens geom
_audit_creation_method SHELXL-2013
_cell_angle_alpha 106.2941(18)
_cell_angle_beta 106.6784(18)
_cell_angle_gamma 92.5543(19)
_cell_formula_units_Z 2
_cell_length_a 13.4971(3)
_cell_length_b 21.8515(5)
_cell_length_c 22.1835(4)
_cell_measurement_reflns_used 10612
_cell_measurement_temperature 150(2)
_cell_measurement_theta_max 32.4415
_cell_measurement_theta_min 3.2259
_cell_volume 5959.7(2)
_computing_cell_refinement
;
CrysAlisPro, Agilent Technologies,
Version 1.171.36.20 (release 27-06-2012 CrysAlis171 .NET)
(compiled Jul 11 2012,15:38:31)
;
_computing_data_collection
;
CrysAlisPro, Agilent Technologies,
Version 1.171.36.20 (release 27-06-2012 CrysAlis171 .NET)
(compiled Jul 11 2012,15:38:31)
;
_computing_data_reduction
;
CrysAlisPro, Agilent Technologies,
Version 1.171.36.20 (release 27-06-2012 CrysAlis171 .NET)
(compiled Jul 11 2012,15:38:31)
;
_computing_molecular_graphics
;
Mercury 3.1 New software for searching the Cambridge Structural Database 
and visualizing crystal structures (I.J. Bruno, J.C. Cole, P.R. Edgington, 
M. Kessler, C.F. Macrae, P. McCabe, J. Pearson, R. Taylor, 
Acta Cryst., 2002, B58, 389-397)
;
_computing_publication_material 'SHELXL-2013 (Sheldrick, 2013)'
_computing_structure_refinement
;
OLEX2: a complete structure solution, refinement and analysis program 
(O. V. Dolomanov, L. J. Bourhis, R. J. Gildea, J. A. K. Howard and 
H. Puschmann. J. Appl. Cryst. 2009, 42, 339-34).
;
_computing_structure_solution
;
SUPERFLIP program (Palatinus, L. & Chapuis, G. J. Appl. Cryst., 2007,
 40, 786-790)
;
_diffrn_ambient_temperature 150(2)
_diffrn_detector_area_resol_mean 15.9653
_diffrn_measured_fraction_theta_full 0.997
_diffrn_measured_fraction_theta_max 0.989
_diffrn_measurement_details
;
  1 omega  -49.00   41.00   1.0000  180.0000
omega____ theta____ kappa____ phi______ frames
    -      -27.1239   57.0000   90.0000 90

  2 omega  -97.00   -5.00   1.0000  180.0000
omega____ theta____ kappa____ phi______ frames
    -      -27.1239  -77.0000  120.0000 92

  3 omega  -92.00    0.00   1.0000  180.0000
omega____ theta____ kappa____ phi______ frames
    -      -27.1239  -77.0000 -150.0000 92

  4 omega  -56.00   40.00   1.0000  180.0000
omega____ theta____ kappa____ phi______ frames
    -      -27.1239   77.0000  -30.0000 96

  5 omega -103.00  -76.00   1.0000  180.0000
omega____ theta____ kappa____ phi______ frames
    -      -27.1239 -179.0000  120.0000 27

  6 omega  -98.00   -4.00   1.0000  180.0000
omega____ theta____ kappa____ phi______ frames
    -      -27.1239  -47.0000  -45.0000 94

;
_diffrn_measurement_device_type 'Xcalibur, Sapphire3'
_diffrn_measurement_method '\w scans'
_diffrn_radiation_type MoK\a
_diffrn_radiation_wavelength 0.71073
_diffrn_reflns_av_R_equivalents 0.0657
_diffrn_reflns_av_unetI/netI 0.1253
_diffrn_reflns_Laue_measured_fraction_full 0.997
_diffrn_reflns_Laue_measured_fraction_max 0.989
_diffrn_reflns_limit_h_max 18
_diffrn_reflns_limit_h_min -19
_diffrn_reflns_limit_k_max 31
_diffrn_reflns_limit_k_min -31
_diffrn_reflns_limit_l_max 31
_diffrn_reflns_limit_l_min -31
_diffrn_reflns_number 72214
_diffrn_reflns_point_group_measured_fraction_full 0.997
_diffrn_reflns_point_group_measured_fraction_max 0.989
_diffrn_reflns_theta_full 25.242
_diffrn_reflns_theta_max 30.507
_diffrn_reflns_theta_min 3.232
_exptl_absorpt_coefficient_mu 3.082
_exptl_absorpt_correction_T_max 0.860
_exptl_absorpt_correction_T_min 0.645
_exptl_absorpt_correction_type analytical
_exptl_absorpt_process_details
;
CrysAlisPro, Agilent Technologies,
Version 1.171.36.20 (release 27-06-2012 CrysAlis171 .NET)
(compiled Jul 11 2012,15:38:31)
Analytical numeric absorption correction using a multifaceted crystal
            model based on expressions derived by R.C. Clark & J.S. Reid.
(Clark, R. C. & Reid, J. S. (1995). Acta Cryst. A51, 887-897)
;
_exptl_crystal_colour 'translucent dark orange'
_exptl_crystal_density_diffrn 1.437
_exptl_crystal_density_method 'not measured'
_exptl_crystal_description prism
_exptl_crystal_F_000 2618
_exptl_crystal_size_max 0.202
_exptl_crystal_size_mid 0.073
_exptl_crystal_size_min 0.060
_refine_diff_density_max 2.019
_refine_diff_density_min -1.088
_refine_diff_density_rms 0.169
_refine_ls_extinction_method none
_refine_ls_goodness_of_fit_ref 1.000
_refine_ls_hydrogen_treatment constr
_refine_ls_matrix_type full
_refine_ls_number_parameters 1338
_refine_ls_number_reflns 35987
_refine_ls_number_restraints 257
_refine_ls_restrained_S_all 1.006
_refine_ls_R_factor_all 0.1234
_refine_ls_R_factor_gt 0.0569
_refine_ls_shift/su_max 0.004
_refine_ls_shift/su_mean 0.000
_refine_ls_structure_factor_coef Fsqd
_refine_ls_weighting_details 'w=1/[\s^2^(Fo^2^)+(0.0503P)^2^] where P=(Fo^2^+2Fc^2^)/3'
_refine_ls_weighting_scheme calc
_refine_ls_wR_factor_gt 0.1071
_refine_ls_wR_factor_ref 0.1290
_reflns_Friedel_coverage 0.000
_reflns_number_gt 21617
_reflns_number_total 35987
_reflns_threshold_expression 'I > 2\s(I)'
_cod_data_source_file ic5b00467_si_002.cif
_cod_data_source_block 2
_cod_depositor_comments 'Adding full bibliography for 4343074--4343078.cif.'
_cod_original_formula_sum 'C114.50 H160 Fe2 K2 N4 O20 U2'
_cod_database_code 4343075
_shelx_space_group_comment
; 
The symmetry employed for this shelxl refinement is uniquely defined 
by the following loop, which should always be used as a source of 
symmetry information in preference to the above space-group names. 
They are only intended as comments. 
;
_shelx_estimated_absorpt_t_min 0.575
_shelx_estimated_absorpt_t_max 0.837
_shelxl_version_number 2013-4

loop_
_space_group_symop_operation_xyz
'x, y, z'
'-x, -y, -z'

loop_
_atom_site_label
_atom_site_type_symbol
_atom_site_fract_x
_atom_site_fract_y
_atom_site_fract_z
_atom_site_U_iso_or_equiv
_atom_site_adp_type
_atom_site_occupancy
_atom_site_site_symmetry_order
_atom_site_calc_flag
_atom_site_refinement_flags_posn
_atom_site_refinement_flags_adp
_atom_site_refinement_flags_occupancy
U1 U 0.70398(2) 0.15130(2) 0.76151(2) 0.01936(5) Uani 1 1 d . . .
O1U1 O 0.7964(3) 0.10476(19) 0.80345(19) 0.0266(9) Uani 1 1 d . . .
O2U1 O 0.6146(3) 0.19529(18) 0.7159(2) 0.0275(9) Uani 1 1 d . . .
K1 K 0.84307(11) 0.03497(6) 0.88072(6) 0.0285(3) Uani 1 1 d . . .
Fe1 Fe 0.74750(6) 0.05281(4) 0.59845(4) 0.01849(16) Uani 1 1 d . . .
O1 O 0.5875(3) 0.11845(18) 0.80796(19) 0.0262(9) Uani 1 1 d . . .
O2 O 0.8066(3) 0.24645(18) 0.83256(19) 0.0278(9) Uani 1 1 d . . .
N1 N 0.5967(3) 0.0461(2) 0.6826(2) 0.0216(10) Uani 1 1 d . . .
N2 N 0.8416(3) 0.1805(2) 0.7138(2) 0.0170(9) Uani 1 1 d . . .
C1 C 0.5375(4) 0.0661(3) 0.8089(3) 0.0223(12) Uani 1 1 d . . .
C2 C 0.5027(4) 0.0651(3) 0.8630(3) 0.0243(12) Uani 1 1 d . . .
C3 C 0.4403(4) 0.0105(3) 0.8578(3) 0.0254(13) Uani 1 1 d . . .
H3 H 0.4151 0.0109 0.8937 0.031 Uiso 1 1 calc R U .
C4 C 0.4120(4) -0.0453(3) 0.8029(3) 0.0246(12) Uani 1 1 d . . .
C5 C 0.4521(4) -0.0451(3) 0.7528(3) 0.0254(13) Uani 1 1 d . . .
H5 H 0.4367 -0.0827 0.7158 0.031 Uiso 1 1 calc R U .
C6 C 0.5149(4) 0.0084(3) 0.7537(3) 0.0223(12) Uani 1 1 d . . .
C7 C 0.5449(4) 0.0025(3) 0.6951(3) 0.0237(12) Uani 1 1 d . . .
H7 H 0.5242 -0.0382 0.6619 0.028 Uiso 1 1 calc R U .
C8 C 0.6120(4) 0.0303(3) 0.6197(3) 0.0214(12) Uani 1 1 d . . .
C9 C 0.6423(4) -0.0264(3) 0.5840(3) 0.0240(12) Uani 1 1 d . . .
H9 H 0.6587 -0.0629 0.5983 0.029 Uiso 1 1 calc R U .
C10 C 0.6436(4) -0.0184(3) 0.5227(3) 0.0278(14) Uani 1 1 d . . .
H10 H 0.6606 -0.0490 0.4885 0.033 Uiso 1 1 calc R U .
C11 C 0.6155(4) 0.0422(3) 0.5212(3) 0.0293(14) Uani 1 1 d . . .
H11 H 0.6099 0.0593 0.4856 0.035 Uiso 1 1 calc R U .
C12 C 0.5969(4) 0.0739(3) 0.5811(3) 0.0248(12) Uani 1 1 d . . .
H12 H 0.5780 0.1159 0.5933 0.030 Uiso 1 1 calc R U .
C13 C 0.8807(4) 0.0681(3) 0.6763(3) 0.0216(12) Uani 1 1 d . . .
H13 H 0.8854 0.0576 0.7158 0.026 Uiso 1 1 calc R U .
C14 C 0.8940(4) 0.0271(3) 0.6182(3) 0.0249(13) Uani 1 1 d . . .
H14 H 0.9111 -0.0155 0.6123 0.030 Uiso 1 1 calc R U .
C15 C 0.8777(4) 0.0601(3) 0.5703(3) 0.0228(12) Uani 1 1 d . . .
H15 H 0.8809 0.0435 0.5266 0.027 Uiso 1 1 calc R U .
C16 C 0.8553(4) 0.1230(3) 0.6000(3) 0.0209(11) Uani 1 1 d . . .
H16 H 0.8407 0.1556 0.5792 0.025 Uiso 1 1 calc R U .
C17 C 0.8588(4) 0.1281(3) 0.6653(3) 0.0191(11) Uani 1 1 d . . .
C18 C 0.8793(4) 0.2374(2) 0.7199(3) 0.0197(11) Uani 1 1 d . . .
H18 H 0.9160 0.2410 0.6901 0.024 Uiso 1 1 calc R U .
C19 C 0.8730(4) 0.2970(2) 0.7669(3) 0.0211(11) Uani 1 1 d . . .
C20 C 0.9084(4) 0.3541(3) 0.7582(3) 0.0266(13) Uani 1 1 d . . .
H20 H 0.9323 0.3516 0.7213 0.032 Uiso 1 1 calc R U .
C21 C 0.9100(5) 0.4142(3) 0.8010(3) 0.0326(15) Uani 1 1 d . . .
C22 C 0.8770(5) 0.4150(3) 0.8554(3) 0.0337(15) Uani 1 1 d . . .
H22 H 0.8782 0.4558 0.8857 0.040 Uiso 1 1 calc R U .
C23 C 0.8428(4) 0.3613(3) 0.8686(3) 0.0278(13) Uani 1 1 d . . .
C24 C 0.8375(4) 0.2989(3) 0.8231(3) 0.0221(12) Uani 1 1 d . . .
C25 C 0.5322(5) 0.1246(3) 0.9250(3) 0.0315(14) Uani 1 1 d . . .
C26 C 0.6532(5) 0.1402(3) 0.9553(3) 0.0406(17) Uani 1 1 d . . .
H26A H 0.6812 0.1042 0.9695 0.061 Uiso 1 1 calc R U .
H26B H 0.6714 0.1792 0.9934 0.061 Uiso 1 1 calc R U .
H26C H 0.6831 0.1471 0.9220 0.061 Uiso 1 1 calc R U .
C27 C 0.4860(5) 0.1822(3) 0.9079(3) 0.0395(16) Uani 1 1 d . . .
H27A H 0.5148 0.1928 0.8757 0.059 Uiso 1 1 calc R U .
H27B H 0.5036 0.2192 0.9481 0.059 Uiso 1 1 calc R U .
H27C H 0.4100 0.1717 0.8890 0.059 Uiso 1 1 calc R U .
C28 C 0.4902(6) 0.1126(3) 0.9789(3) 0.049(2) Uani 1 1 d . . .
H28A H 0.4138 0.1089 0.9641 0.074 Uiso 1 1 calc R U .
H28B H 0.5184 0.1487 1.0197 0.074 Uiso 1 1 calc R U .
H28C H 0.5116 0.0727 0.9872 0.074 Uiso 1 1 calc R U .
C29 C 0.3340(5) -0.1020(3) 0.7964(3) 0.0332(15) Uani 1 1 d . . .
C30 C 0.3871(7) -0.1627(3) 0.7875(5) 0.071(3) Uani 1 1 d . . .
H30A H 0.4113 -0.1697 0.7487 0.107 Uiso 1 1 calc R U .
H30B H 0.3372 -0.1997 0.7810 0.107 Uiso 1 1 calc R U .
H30C H 0.4468 -0.1576 0.8269 0.107 Uiso 1 1 calc R U .
C31 C 0.2368(6) -0.1110(4) 0.7350(4) 0.054(2) Uani 1 1 d . . .
H31A H 0.2587 -0.1183 0.6954 0.081 Uiso 1 1 calc R U .
H31B H 0.2022 -0.0722 0.7410 0.081 Uiso 1 1 calc R U .
H31C H 0.1881 -0.1481 0.7299 0.081 Uiso 1 1 calc R U .
C32 C 0.2952(6) -0.0928(4) 0.8553(4) 0.049(2) Uani 1 1 d . . .
H32A H 0.2464 -0.1306 0.8481 0.074 Uiso 1 1 calc R U .
H32B H 0.2596 -0.0545 0.8609 0.074 Uiso 1 1 calc R U .
H32C H 0.3545 -0.0873 0.8951 0.074 Uiso 1 1 calc R U .
C33 C 0.9488(6) 0.4746(3) 0.7899(4) 0.0461(19) Uani 1 1 d . . .
C34 C 0.9083(9) 0.4698(4) 0.7173(5) 0.090(3) Uani 1 1 d . U .
H34A H 0.9293 0.4316 0.6911 0.135 Uiso 1 1 calc R U .
H34B H 0.9376 0.5083 0.7105 0.135 Uiso 1 1 calc R U .
H34C H 0.8320 0.4665 0.7033 0.135 Uiso 1 1 calc R U .
C35 C 1.0635(8) 0.4833(4) 0.8074(6) 0.091(4) Uani 1 1 d . . .
H35A H 1.0943 0.4962 0.8556 0.136 Uiso 1 1 calc R U .
H35B H 1.0858 0.5168 0.7906 0.136 Uiso 1 1 calc R U .
H35C H 1.0865 0.4428 0.7876 0.136 Uiso 1 1 calc R U .
C36 C 0.9118(9) 0.5329(4) 0.8280(6) 0.096(4) Uani 1 1 d . U .
H36A H 0.8361 0.5245 0.8188 0.145 Uiso 1 1 calc R U .
H36B H 0.9282 0.5701 0.8143 0.145 Uiso 1 1 calc R U .
H36C H 0.9469 0.5420 0.8754 0.145 Uiso 1 1 calc R U .
C37 C 0.8126(6) 0.3662(3) 0.9309(3) 0.0381(16) Uani 1 1 d . . .
C38 C 0.8257(8) 0.4367(4) 0.9753(4) 0.066(3) Uani 1 1 d . . .
H38A H 0.8997 0.4547 0.9921 0.099 Uiso 1 1 calc R U .
H38B H 0.7998 0.4378 1.0125 0.099 Uiso 1 1 calc R U .
H38C H 0.7858 0.4622 0.9493 0.099 Uiso 1 1 calc R U .
C39 C 0.8837(6) 0.3303(3) 0.9732(3) 0.0464(19) Uani 1 1 d . . .
H39A H 0.8793 0.2855 0.9466 0.070 Uiso 1 1 calc R U .
H39B H 0.8610 0.3314 1.0116 0.070 Uiso 1 1 calc R U .
H39C H 0.9560 0.3512 0.9882 0.070 Uiso 1 1 calc R U .
O41 O 0.7110(5) -0.0660(2) 0.8790(2) 0.0637(18) Uani 1 1 d . . .
O42 O 0.8272(3) -0.08677(18) 0.79137(19) 0.0249(9) Uani 1 1 d . . .
O43 O 0.9810(3) 0.01012(18) 0.80551(19) 0.0251(9) Uani 1 1 d . . .
O44 O 1.0579(3) 0.11977(19) 0.91456(19) 0.0318(10) Uani 1 1 d . . .
O45 O 0.9548(4) 0.1157(2) 1.0020(2) 0.0370(11) Uani 1 1 d . . .
O46 O 0.8147(4) 0.0216(2) 1.0027(2) 0.0405(11) Uani 1 1 d . . .
C40 C 0.6983(6) 0.3378(4) 0.9131(4) 0.050(2) Uani 1 1 d . . .
H40A H 0.6528 0.3650 0.8926 0.075 Uiso 1 1 calc R U .
H40B H 0.6832 0.3362 0.9533 0.075 Uiso 1 1 calc R U .
H40C H 0.6859 0.2943 0.8821 0.075 Uiso 1 1 calc R U .
C41 C 0.7009(6) -0.1263(3) 0.8324(3) 0.0384(17) Uani 1 1 d . . .
H41A H 0.6296 -0.1493 0.8198 0.046 Uiso 1 1 calc R U .
H41B H 0.7515 -0.1527 0.8512 0.046 Uiso 1 1 calc R U .
C42 C 0.7215(5) -0.1156(3) 0.7733(3) 0.0313(14) Uani 1 1 d . . .
H42A H 0.7092 -0.1571 0.7379 0.038 Uiso 1 1 calc R U .
H42B H 0.6735 -0.0870 0.7562 0.038 Uiso 1 1 calc R U .
C43 C 0.8519(5) -0.0772(3) 0.7363(3) 0.0291(13) Uani 1 1 d . . .
H43A H 0.8087 -0.0465 0.7195 0.035 Uiso 1 1 calc R U .
H43B H 0.8373 -0.1185 0.7004 0.035 Uiso 1 1 calc R U .
C44 C 0.9647(4) -0.0513(3) 0.7577(3) 0.0264(13) Uani 1 1 d . . .
H44A H 1.0079 -0.0806 0.7771 0.032 Uiso 1 1 calc R U .
H44B H 0.9849 -0.0474 0.7193 0.032 Uiso 1 1 calc R U .
C45 C 1.0758(5) 0.0485(3) 0.8169(3) 0.0289(13) Uani 1 1 d . . .
H45A H 1.0884 0.0455 0.7744 0.035 Uiso 1 1 calc R U .
H45B H 1.1349 0.0333 0.8446 0.035 Uiso 1 1 calc R U .
C46 C 1.0674(5) 0.1162(3) 0.8512(3) 0.0318(14) Uani 1 1 d . . .
H46A H 1.1303 0.1448 0.8565 0.038 Uiso 1 1 calc R U .
H46B H 1.0056 0.1303 0.8247 0.038 Uiso 1 1 calc R U .
C47 C 1.0144(5) 0.1751(3) 0.9410(3) 0.0332(15) Uani 1 1 d . . .
H47A H 0.9426 0.1738 0.9122 0.040 Uiso 1 1 calc R U .
H47B H 1.0573 0.2146 0.9443 0.040 Uiso 1 1 calc R U .
C48 C 1.0131(6) 0.1747(3) 1.0085(3) 0.0391(16) Uani 1 1 d . . .
H48A H 1.0853 0.1785 1.0379 0.047 Uiso 1 1 calc R U .
H48B H 0.9804 0.2116 1.0282 0.047 Uiso 1 1 calc R U .
C49 C 0.9456(6) 0.1104(4) 1.0623(3) 0.053(2) Uani 1 1 d . . .
H49A H 0.8971 0.1395 1.0767 0.063 Uiso 1 1 calc R U .
H49B H 1.0147 0.1235 1.0968 0.063 Uiso 1 1 calc R U .
C50 C 0.9064(5) 0.0436(4) 1.0542(3) 0.0463(19) Uani 1 1 d . . .
H50A H 0.9595 0.0154 1.0458 0.056 Uiso 1 1 calc R U .
H50B H 0.8945 0.0414 1.0956 0.056 Uiso 1 1 calc R U .
C51 C 0.7742(6) -0.0427(4) 0.9941(4) 0.054(2) Uani 1 1 d . . .
H51A H 0.8293 -0.0707 0.9911 0.065 Uiso 1 1 calc R U .
H51B H 0.7527 -0.0440 1.0328 0.065 Uiso 1 1 calc R U .
C52 C 0.6874(8) -0.0659(4) 0.9360(4) 0.074(3) Uani 1 1 d . . .
H52A H 0.6603 -0.1103 0.9317 0.089 Uiso 1 1 calc R U .
H52B H 0.6314 -0.0388 0.9404 0.089 Uiso 1 1 calc R U .
U2 U 0.36233(2) 0.26413(2) 0.43486(2) 0.01736(5) Uani 1 1 d . . .
O1U2 O 0.3839(3) 0.35342(17) 0.46915(18) 0.0228(8) Uani 1 1 d . . .
O2U2 O 0.3434(3) 0.17571(17) 0.40471(19) 0.0237(8) Uani 1 1 d . . .
K2 K 0.36737(11) 0.39125(6) 0.59656(7) 0.0316(3) Uani 1 1 d . . .
Fe2 Fe 0.66144(6) 0.26141(4) 0.48702(4) 0.02294(18) Uani 1 1 d . . .
O61 O 0.2656(3) 0.26382(18) 0.50506(18) 0.0211(8) Uani 1 1 d . . .
O62 O 0.2633(3) 0.27038(19) 0.33301(18) 0.0244(9) Uani 1 1 d . . .
N61 N 0.4812(3) 0.2627(2) 0.5472(2) 0.0208(10) Uani 1 1 d . . .
N62 N 0.4761(3) 0.2583(2) 0.3606(2) 0.0221(10) Uani 1 1 d . . .
C61 C 0.2612(4) 0.2201(2) 0.5355(2) 0.0161(10) Uani 1 1 d . . .
C62 C 0.1636(4) 0.1845(3) 0.5266(3) 0.0208(12) Uani 1 1 d . . .
C63 C 0.1609(4) 0.1480(3) 0.5674(3) 0.0271(13) Uani 1 1 d . . .
H63 H 0.0954 0.1260 0.5624 0.033 Uiso 1 1 calc R U .
C64 C 0.2494(5) 0.1411(3) 0.6164(3) 0.0289(14) Uani 1 1 d . . .
C65 C 0.3447(4) 0.1701(3) 0.6193(3) 0.0252(13) Uani 1 1 d . . .
H65 H 0.4065 0.1642 0.6497 0.030 Uiso 1 1 calc R U .
C66 C 0.3525(4) 0.2076(3) 0.5790(3) 0.0209(11) Uani 1 1 d . . .
C67 C 0.4570(4) 0.2343(3) 0.5858(3) 0.0209(11) Uani 1 1 d . . .
H67 H 0.5124 0.2305 0.6218 0.025 Uiso 1 1 calc R U .
C68 C 0.5870(4) 0.2840(3) 0.5581(3) 0.0193(11) Uani 1 1 d . . .
C69 C 0.6767(4) 0.2542(3) 0.5796(3) 0.0264(13) Uani 1 1 d . . .
H69 H 0.6774 0.2157 0.5915 0.032 Uiso 1 1 calc R U .
C70 C 0.7650(4) 0.2927(3) 0.5801(3) 0.0313(14) Uani 1 1 d . . .
H70 H 0.8352 0.2843 0.5922 0.038 Uiso 1 1 calc R U .
C71 C 0.7299(4) 0.3454(3) 0.5593(3) 0.0293(14) Uani 1 1 d . . .
H71 H 0.7728 0.3789 0.5554 0.035 Uiso 1 1 calc R U .
C72 C 0.6196(4) 0.3403(3) 0.5451(3) 0.0223(12) Uani 1 1 d . . .
H72 H 0.5758 0.3692 0.5298 0.027 Uiso 1 1 calc R U .
C73 C 0.5796(4) 0.1834(3) 0.4092(3) 0.0272(13) Uani 1 1 d . . .
H73 H 0.5227 0.1559 0.4087 0.033 Uiso 1 1 calc R U .
C74 C 0.6881(5) 0.1759(3) 0.4312(3) 0.0357(15) Uani 1 1 d . . .
H74 H 0.7158 0.1422 0.4471 0.043 Uiso 1 1 calc R U .
C75 C 0.7461(5) 0.2281(3) 0.4249(3) 0.0382(16) Uani 1 1 d . . .
H75 H 0.8200 0.2355 0.4364 0.046 Uiso 1 1 calc R U .
C76 C 0.6758(4) 0.2674(3) 0.3987(3) 0.0305(14) Uani 1 1 d . . .
H76 H 0.6940 0.3056 0.3896 0.037 Uiso 1 1 calc R U .
C77 C 0.5730(4) 0.2390(3) 0.3885(3) 0.0253(13) Uani 1 1 d . . .
C78 C 0.4623(4) 0.2756(3) 0.3084(3) 0.0220(12) Uani 1 1 d . . .
H78 H 0.5218 0.2790 0.2942 0.026 Uiso 1 1 calc R U .
C79 C 0.3667(4) 0.2904(3) 0.2687(3) 0.0203(11) Uani 1 1 d . . .
C80 C 0.3725(4) 0.3048(3) 0.2122(3) 0.0251(12) Uani 1 1 d . . .
H80 H 0.4385 0.3078 0.2051 0.030 Uiso 1 1 calc R U .
C81 C 0.2875(5) 0.3148(3) 0.1666(3) 0.0265(13) Uani 1 1 d . . .
C82 C 0.1923(4) 0.3101(3) 0.1800(3) 0.0245(12) Uani 1 1 d . . .
H82 H 0.1322 0.3174 0.1493 0.029 Uiso 1 1 calc R U .
C83 C 0.1791(4) 0.2958(2) 0.2347(3) 0.0204(12) Uani 1 1 d . . .
C84 C 0.2698(4) 0.2855(3) 0.2818(3) 0.0195(11) Uani 1 1 d . . .
C85 C 0.0662(4) 0.1870(3) 0.4714(3) 0.0212(11) Uani 1 1 d . . .
C86 C 0.0865(4) 0.1655(3) 0.4047(3) 0.0251(12) Uani 1 1 d . . .
H86A H 0.1178 0.1255 0.4004 0.038 Uiso 1 1 calc R U .
H86B H 0.1344 0.1990 0.4021 0.038 Uiso 1 1 calc R U .
H86C H 0.0205 0.1583 0.3690 0.038 Uiso 1 1 calc R U .
C87 C 0.0335(5) 0.2553(3) 0.4808(4) 0.0372(16) Uani 1 1 d . . .
H87A H 0.0954 0.2869 0.4932 0.056 Uiso 1 1 calc R U .
H87B H 0.0005 0.2653 0.5158 0.056 Uiso 1 1 calc R U .
H87C H -0.0160 0.2569 0.4394 0.056 Uiso 1 1 calc R U .
C88 C -0.0270(4) 0.1404(3) 0.4656(3) 0.0285(13) Uani 1 1 d . . .
H88A H -0.0468 0.1541 0.5060 0.043 Uiso 1 1 calc R U .
H88B H -0.0076 0.0969 0.4594 0.043 Uiso 1 1 calc R U .
H88C H -0.0862 0.1404 0.4276 0.043 Uiso 1 1 calc R U .
C89 C 0.2376(6) 0.1042(4) 0.6630(4) 0.052(2) Uani 1 1 d . . .
C90 C 0.1879(9) 0.0414(5) 0.6311(5) 0.104(4) Uani 1 1 d . U .
H90A H 0.2372 0.0141 0.6162 0.155 Uiso 1 1 calc R U .
H90B H 0.1286 0.0407 0.5929 0.155 Uiso 1 1 calc R U .
H90C H 0.1627 0.0252 0.6618 0.155 Uiso 1 1 calc R U .
C91 C 0.3300(6) 0.1161(4) 0.7219(3) 0.049(2) Uani 1 1 d . . .
H91A H 0.3508 0.1626 0.7428 0.073 Uiso 1 1 calc R U .
H91B H 0.3876 0.0966 0.7088 0.073 Uiso 1 1 calc R U .
H91C H 0.3130 0.0970 0.7534 0.073 Uiso 1 1 calc R U .
C92 C 0.1525(7) 0.1383(5) 0.6977(4) 0.074(3) Uani 1 1 d . . .
H92A H 0.0841 0.1311 0.6640 0.111 Uiso 1 1 calc R U .
H92B H 0.1759 0.1846 0.7176 0.111 Uiso 1 1 calc R U .
H92C H 0.1471 0.1193 0.7319 0.111 Uiso 1 1 calc R U .
C93 C 0.2968(5) 0.3291(4) 0.1040(3) 0.0392(16) Uani 1 1 d . . .
C94 C 0.3337(8) 0.2714(5) 0.0625(4) 0.085(3) Uani 1 1 d . . .
H94A H 0.3441 0.2811 0.0241 0.127 Uiso 1 1 calc R U .
H94B H 0.2810 0.2335 0.0476 0.127 Uiso 1 1 calc R U .
H94C H 0.3998 0.2627 0.0895 0.127 Uiso 1 1 calc R U .
C95 C 0.3709(7) 0.3895(5) 0.1232(4) 0.080(3) Uani 1 1 d . . .
H95A H 0.3409 0.4263 0.1446 0.120 Uiso 1 1 calc R U .
H95B H 0.3828 0.3956 0.0836 0.120 Uiso 1 1 calc R U .
H95C H 0.4374 0.3861 0.1540 0.120 Uiso 1 1 calc R U .
C96 C 0.1927(6) 0.3386(4) 0.0598(3) 0.0468(19) Uani 1 1 d . . .
H96A H 0.1648 0.3743 0.0849 0.070 Uiso 1 1 calc R U .
H96B H 0.1432 0.2992 0.0447 0.070 Uiso 1 1 calc R U .
H96C H 0.2031 0.3486 0.0215 0.070 Uiso 1 1 calc R U .
C97 C 0.0732(4) 0.2920(3) 0.2467(3) 0.0237(12) Uani 1 1 d . . .
C98 C -0.0158(5) 0.3015(3) 0.1898(3) 0.0380(16) Uani 1 1 d . . .
H98A H -0.0817 0.2993 0.2000 0.057 Uiso 1 1 calc R U .
H98B H -0.0219 0.2676 0.1487 0.057 Uiso 1 1 calc R U .
H98C H -0.0005 0.3437 0.1846 0.057 Uiso 1 1 calc R U .
C99 C 0.0781(5) 0.3441(3) 0.3114(3) 0.0384(16) Uani 1 1 d . . .
H99A H 0.1331 0.3379 0.3483 0.058 Uiso 1 1 calc R U .
H99B H 0.0108 0.3406 0.3196 0.058 Uiso 1 1 calc R U .
H99C H 0.0935 0.3868 0.3074 0.058 Uiso 1 1 calc R U .
C100 C 0.0437(5) 0.2251(3) 0.2519(3) 0.0289(14) Uani 1 1 d . . .
H10A H 0.0958 0.2181 0.2896 0.043 Uiso 1 1 calc R U .
H10B H 0.0418 0.1919 0.2112 0.043 Uiso 1 1 calc R U .
H10C H -0.0251 0.2229 0.2582 0.043 Uiso 1 1 calc R U .
O101 O 0.4616(4) 0.3527(3) 0.7096(3) 0.0669(16) Uani 1 1 d . U .
O102 O 0.2536(4) 0.3704(2) 0.6903(3) 0.0536(13) Uani 1 1 d . U .
O103 O 0.1536(4) 0.4057(2) 0.5781(3) 0.0503(13) Uani 1 1 d . U .
O104 O 0.2594(4) 0.4918(2) 0.5374(3) 0.0530(13) Uani 1 1 d . U .
O105 O 0.4750(5) 0.5063(2) 0.5934(3) 0.0638(15) Uani 1 1 d . U .
O106 O 0.5692(4) 0.4565(3) 0.6928(3) 0.0669(16) Uani 1 1 d . U .
C101 C 0.4120(7) 0.3429(5) 0.7534(4) 0.072(2) Uani 1 1 d . U .
H10D H 0.4213 0.3834 0.7898 0.087 Uiso 1 1 calc R U .
H10E H 0.4426 0.3098 0.7728 0.087 Uiso 1 1 calc R U .
C102 C 0.2980(7) 0.3215(4) 0.7171(4) 0.059(2) Uani 1 1 d . U .
H10F H 0.2888 0.2809 0.6809 0.071 Uiso 1 1 calc R U .
H10G H 0.2618 0.3134 0.7476 0.071 Uiso 1 1 calc R U .
C103 C 0.1465(6) 0.3499(4) 0.6552(4) 0.0557(19) Uani 1 1 d . U .
H10H H 0.1087 0.3436 0.6856 0.067 Uiso 1 1 calc R U .
H10I H 0.1378 0.3084 0.6203 0.067 Uiso 1 1 calc R U .
C104 C 0.1022(6) 0.4002(4) 0.6242(4) 0.059(2) Uani 1 1 d . U .
H10J H 0.0263 0.3875 0.6016 0.071 Uiso 1 1 calc R U .
H10K H 0.1128 0.4421 0.6589 0.071 Uiso 1 1 calc R U .
C105 C 0.1008(6) 0.4418(4) 0.5362(4) 0.061(2) Uani 1 1 d . U .
H10L H 0.0904 0.4839 0.5634 0.073 Uiso 1 1 calc R U .
H10M H 0.0316 0.4179 0.5074 0.073 Uiso 1 1 calc R U .
C106 C 0.1668(6) 0.4511(4) 0.4957(4) 0.058(2) Uani 1 1 d . U .
H10N H 0.1837 0.4091 0.4725 0.069 Uiso 1 1 calc R U .
H10O H 0.1289 0.4707 0.4620 0.069 Uiso 1 1 calc R U .
C107 C 0.3285(6) 0.5036(4) 0.5032(4) 0.0545(18) Uani 1 1 d . U .
H10P H 0.2958 0.5266 0.4716 0.065 Uiso 1 1 calc R U .
H10Q H 0.3453 0.4623 0.4782 0.065 Uiso 1 1 calc R U .
C108 C 0.4256(7) 0.5435(4) 0.5530(4) 0.0594(19) Uani 1 1 d . U .
H10R H 0.4730 0.5561 0.5305 0.071 Uiso 1 1 calc R U .
H10S H 0.4082 0.5831 0.5805 0.071 Uiso 1 1 calc R U .
C109 C 0.5632(7) 0.5405(4) 0.6436(5) 0.075(2) Uani 1 1 d D U .
H10T H 0.6125 0.5559 0.6237 0.091 Uiso 1 1 calc R U .
H10U H 0.5431 0.5788 0.6714 0.091 Uiso 1 1 calc R U .
C110 C 0.6135(8) 0.5060(5) 0.6832(6) 0.106(3) Uani 1 1 d D U .
H11A H 0.6715 0.4907 0.6667 0.127 Uiso 1 1 calc R U .
H11B H 0.6461 0.5374 0.7276 0.127 Uiso 1 1 calc R U .
C111 C 0.6148(8) 0.4190(6) 0.7242(6) 0.107(3) Uani 1 1 d D U .
H11C H 0.6671 0.4476 0.7648 0.129 Uiso 1 1 calc R U .
H11D H 0.6548 0.3946 0.6968 0.129 Uiso 1 1 calc R U .
C112 C 0.5679(8) 0.3748(6) 0.7441(6) 0.103(3) Uani 1 1 d D U .
H11E H 0.5753 0.3941 0.7915 0.123 Uiso 1 1 calc R U .
H11F H 0.6065 0.3372 0.7403 0.123 Uiso 1 1 calc R U .
C121 C 0.3338(9) 0.3780(5) 0.9207(5) 0.082(3) Uani 1 1 d . U .
C122 C 0.2345(4) 0.3988(2) 0.9164(2) 0.076(2) Uani 1 1 d . U .
H122 H 0.2294 0.4428 0.9352 0.092 Uiso 1 1 calc R U .
C123 C 0.1448(4) 0.3542(2) 0.8844(2) 0.080(2) Uani 1 1 d R U .
H123 H 0.0781 0.3678 0.8813 0.096 Uiso 1 1 calc R U .
C124 C 0.1526(4) 0.2898(2) 0.8570(2) 0.072(2) Uani 1 1 d R U .
H124 H 0.0913 0.2594 0.8351 0.087 Uiso 1 1 calc R U .
C125 C 0.2502(4) 0.2700(2) 0.8617(2) 0.086(3) Uani 1 1 d R U .
H125 H 0.2556 0.2259 0.8430 0.103 Uiso 1 1 calc R U .
C126 C 0.3400(4) 0.3145(2) 0.8937(2) 0.062(2) Uani 1 1 d R U .
H126 H 0.4064 0.3006 0.8968 0.075 Uiso 1 1 calc R U .
C127 C 0.4281(6) 0.4222(4) 0.9550(4) 0.122(5) Uani 1 1 d . U .
H12A H 0.4192 0.4540 0.9935 0.184 Uiso 1 1 calc R U .
H12B H 0.4439 0.4441 0.9252 0.184 Uiso 1 1 calc R U .
H12C H 0.4857 0.3986 0.9697 0.184 Uiso 1 1 calc R U .
C131 C 0.3217(4) 0.6225(3) 0.8385(3) 0.045(3) Uani 0.5 1 d DR U P
C132 C 0.3005(4) 0.6656(3) 0.8022(3) 0.045(3) Uani 0.5 1 d DR U P
H132 H 0.2949 0.7090 0.8234 0.054 Uiso 0.5 1 calc R U P
C133 C 0.2874(4) 0.6451(3) 0.7348(3) 0.059(3) Uani 0.5 1 d R U P
H133 H 0.2729 0.6745 0.7100 0.071 Uiso 0.5 1 calc R U P
C134 C 0.2956(4) 0.5816(3) 0.7038(3) 0.057(3) Uani 0.5 1 d R U P
H134 H 0.2867 0.5677 0.6577 0.068 Uiso 0.5 1 calc R U P
C135 C 0.3168(4) 0.5386(3) 0.7401(3) 0.050(3) Uani 0.5 1 d R U P
H135 H 0.3224 0.4952 0.7189 0.060 Uiso 0.5 1 calc R U P
C136 C 0.3299(4) 0.5591(3) 0.8074(3) 0.055(3) Uani 0.5 1 d DR U P
H136 H 0.3444 0.5297 0.8323 0.066 Uiso 0.5 1 calc R U P
C137 C 0.3307(16) 0.6414(9) 0.9057(5) 0.105(6) Uani 0.5 1 d D U P
H13A H 0.3510 0.6881 0.9244 0.157 Uiso 0.5 1 calc R U P
H13B H 0.3839 0.6196 0.9287 0.157 Uiso 0.5 1 calc R U P
H13C H 0.2635 0.6298 0.9110 0.157 Uiso 0.5 1 calc R U P

loop_
_atom_site_aniso_label
_atom_site_aniso_U_11
_atom_site_aniso_U_22
_atom_site_aniso_U_33
_atom_site_aniso_U_23
_atom_site_aniso_U_13
_atom_site_aniso_U_12
U1 0.01911(11) 0.02035(11) 0.01921(11) 0.00950(9) 0.00391(9) 0.00010(8)
O1U1 0.029(2) 0.030(2) 0.023(2) 0.0144(18) 0.0053(18) 0.0053(18)
O2U1 0.027(2) 0.025(2) 0.029(2) 0.0126(18) 0.0028(18) 0.0024(17)
K1 0.0447(8) 0.0238(6) 0.0178(6) 0.0085(5) 0.0092(6) 0.0014(6)
Fe1 0.0192(4) 0.0201(4) 0.0154(4) 0.0056(3) 0.0049(3) -0.0022(3)
O1 0.033(2) 0.023(2) 0.028(2) 0.0087(18) 0.0171(19) -0.0005(18)
O2 0.032(2) 0.024(2) 0.024(2) 0.0060(17) 0.0067(19) -0.0055(18)
N1 0.021(2) 0.025(2) 0.020(2) 0.008(2) 0.008(2) -0.0001(19)
N2 0.018(2) 0.018(2) 0.015(2) 0.0049(18) 0.0042(18) 0.0020(18)
C1 0.019(3) 0.020(3) 0.027(3) 0.010(2) 0.004(2) 0.002(2)
C2 0.025(3) 0.036(3) 0.019(3) 0.011(3) 0.013(2) 0.009(3)
C3 0.024(3) 0.037(3) 0.026(3) 0.017(3) 0.016(3) 0.009(3)
C4 0.025(3) 0.028(3) 0.028(3) 0.015(3) 0.014(3) 0.001(2)
C5 0.026(3) 0.019(3) 0.029(3) 0.004(2) 0.009(3) 0.003(2)
C6 0.028(3) 0.025(3) 0.020(3) 0.013(2) 0.010(2) 0.005(2)
C7 0.027(3) 0.022(3) 0.025(3) 0.010(2) 0.010(3) 0.000(2)
C8 0.019(3) 0.027(3) 0.016(3) 0.008(2) 0.004(2) -0.007(2)
C9 0.022(3) 0.023(3) 0.023(3) 0.004(2) 0.006(2) -0.008(2)
C10 0.027(3) 0.032(3) 0.016(3) -0.001(2) 0.005(2) -0.014(3)
C11 0.020(3) 0.044(4) 0.019(3) 0.013(3) -0.002(2) -0.011(3)
C12 0.020(3) 0.028(3) 0.024(3) 0.008(2) 0.005(2) -0.005(2)
C13 0.019(3) 0.023(3) 0.021(3) 0.008(2) 0.002(2) 0.000(2)
C14 0.027(3) 0.016(3) 0.031(3) 0.005(2) 0.008(3) 0.006(2)
C15 0.019(3) 0.026(3) 0.023(3) 0.004(2) 0.011(2) -0.005(2)
C16 0.015(3) 0.023(3) 0.021(3) 0.007(2) 0.002(2) -0.006(2)
C17 0.014(2) 0.023(3) 0.021(3) 0.008(2) 0.004(2) -0.001(2)
C18 0.025(3) 0.020(3) 0.013(3) 0.005(2) 0.006(2) 0.001(2)
C19 0.025(3) 0.018(3) 0.016(3) 0.002(2) 0.004(2) 0.001(2)
C20 0.029(3) 0.018(3) 0.030(3) 0.006(2) 0.008(3) -0.001(2)
C21 0.036(4) 0.023(3) 0.035(4) 0.008(3) 0.009(3) -0.001(3)
C22 0.046(4) 0.020(3) 0.033(4) 0.002(3) 0.013(3) 0.010(3)
C23 0.025(3) 0.027(3) 0.026(3) 0.005(3) 0.004(3) 0.003(2)
C24 0.023(3) 0.025(3) 0.017(3) 0.003(2) 0.007(2) 0.001(2)
C25 0.031(3) 0.039(4) 0.025(3) 0.008(3) 0.010(3) 0.001(3)
C26 0.037(4) 0.046(4) 0.030(4) 0.006(3) 0.002(3) -0.001(3)
C27 0.043(4) 0.035(4) 0.038(4) 0.003(3) 0.018(3) 0.005(3)
C28 0.077(6) 0.047(4) 0.026(4) 0.005(3) 0.027(4) -0.002(4)
C29 0.038(4) 0.027(3) 0.042(4) 0.012(3) 0.023(3) -0.002(3)
C30 0.071(6) 0.040(4) 0.140(9) 0.044(5) 0.074(6) 0.011(4)
C31 0.046(5) 0.068(5) 0.041(4) 0.013(4) 0.012(4) -0.023(4)
C32 0.054(5) 0.051(5) 0.051(5) 0.018(4) 0.031(4) -0.006(4)
C33 0.064(5) 0.025(3) 0.053(5) 0.011(3) 0.025(4) 0.000(3)
C34 0.147(9) 0.046(5) 0.098(8) 0.043(5) 0.049(7) 0.010(6)
C35 0.094(8) 0.062(6) 0.124(10) 0.036(6) 0.043(7) -0.017(6)
C36 0.160(10) 0.031(4) 0.126(9) 0.024(5) 0.087(8) 0.011(5)
C37 0.049(4) 0.035(4) 0.032(4) 0.005(3) 0.022(3) 0.006(3)
C38 0.116(8) 0.041(4) 0.048(5) 0.004(4) 0.044(5) 0.024(5)
C39 0.060(5) 0.052(4) 0.023(4) 0.004(3) 0.014(3) 0.012(4)
O41 0.117(5) 0.038(3) 0.042(3) -0.006(2) 0.057(3) -0.025(3)
O42 0.028(2) 0.027(2) 0.020(2) 0.0085(17) 0.0081(18) -0.0008(17)
O43 0.028(2) 0.025(2) 0.023(2) 0.0055(17) 0.0115(18) -0.0032(17)
O44 0.043(3) 0.030(2) 0.021(2) 0.0120(18) 0.005(2) 0.004(2)
O45 0.045(3) 0.042(3) 0.019(2) 0.006(2) 0.009(2) -0.005(2)
O46 0.051(3) 0.041(3) 0.030(3) 0.015(2) 0.010(2) -0.003(2)
C40 0.056(5) 0.065(5) 0.043(4) 0.020(4) 0.030(4) 0.018(4)
C41 0.048(4) 0.028(3) 0.039(4) 0.001(3) 0.024(3) -0.013(3)
C42 0.034(3) 0.029(3) 0.026(3) 0.002(3) 0.010(3) -0.004(3)
C43 0.036(3) 0.030(3) 0.021(3) 0.007(3) 0.012(3) 0.001(3)
C44 0.030(3) 0.026(3) 0.025(3) 0.009(3) 0.011(3) 0.005(3)
C45 0.032(3) 0.034(3) 0.022(3) 0.013(3) 0.008(3) -0.001(3)
C46 0.041(4) 0.031(3) 0.023(3) 0.014(3) 0.005(3) -0.004(3)
C47 0.041(4) 0.019(3) 0.029(3) 0.003(3) 0.001(3) -0.002(3)
C48 0.050(4) 0.033(4) 0.024(3) 0.000(3) 0.005(3) 0.004(3)
C49 0.064(5) 0.065(5) 0.018(3) 0.007(3) 0.004(3) -0.004(4)
C50 0.039(4) 0.081(6) 0.031(4) 0.035(4) 0.012(3) 0.009(4)
C51 0.051(5) 0.073(6) 0.045(5) 0.035(4) 0.011(4) 0.003(4)
C52 0.112(8) 0.066(6) 0.048(5) 0.001(4) 0.052(6) -0.033(5)
U2 0.01664(10) 0.01996(10) 0.01641(11) 0.00732(8) 0.00487(8) 0.00236(8)
O1U2 0.026(2) 0.0206(19) 0.023(2) 0.0095(16) 0.0062(17) 0.0021(16)
O2U2 0.023(2) 0.0186(19) 0.026(2) 0.0031(16) 0.0068(17) -0.0005(16)
K2 0.0390(8) 0.0300(7) 0.0264(7) 0.0066(6) 0.0133(6) 0.0020(6)
Fe2 0.0136(4) 0.0315(4) 0.0266(4) 0.0148(4) 0.0050(3) 0.0027(3)
O61 0.0162(18) 0.027(2) 0.025(2) 0.0143(17) 0.0086(16) 0.0014(16)
O62 0.0196(19) 0.040(2) 0.018(2) 0.0130(18) 0.0062(16) 0.0074(17)
N61 0.019(2) 0.024(2) 0.020(2) 0.0083(19) 0.0042(19) 0.0028(19)
N62 0.015(2) 0.031(3) 0.021(2) 0.008(2) 0.0061(19) 0.0027(19)
C61 0.017(2) 0.022(3) 0.010(2) 0.003(2) 0.007(2) 0.005(2)
C62 0.018(3) 0.029(3) 0.019(3) 0.010(2) 0.010(2) 0.000(2)
C63 0.018(3) 0.044(4) 0.023(3) 0.015(3) 0.008(2) -0.004(3)
C64 0.033(3) 0.038(3) 0.019(3) 0.016(3) 0.009(3) -0.004(3)
C65 0.017(3) 0.039(3) 0.020(3) 0.016(3) 0.000(2) -0.004(2)
C66 0.014(3) 0.032(3) 0.017(3) 0.010(2) 0.003(2) 0.000(2)
C67 0.015(3) 0.026(3) 0.020(3) 0.007(2) 0.004(2) 0.002(2)
C68 0.013(2) 0.028(3) 0.017(3) 0.010(2) 0.001(2) -0.003(2)
C69 0.016(3) 0.038(3) 0.029(3) 0.021(3) 0.002(2) 0.001(2)
C70 0.017(3) 0.046(4) 0.034(4) 0.022(3) 0.004(3) 0.001(3)
C71 0.024(3) 0.028(3) 0.037(4) 0.017(3) 0.006(3) -0.004(3)
C72 0.018(3) 0.023(3) 0.025(3) 0.009(2) 0.004(2) -0.001(2)
C73 0.020(3) 0.034(3) 0.027(3) 0.006(3) 0.008(3) 0.010(3)
C74 0.031(3) 0.042(4) 0.041(4) 0.017(3) 0.016(3) 0.017(3)
C75 0.019(3) 0.059(4) 0.038(4) 0.013(3) 0.012(3) 0.015(3)
C76 0.023(3) 0.046(4) 0.028(3) 0.016(3) 0.010(3) 0.010(3)
C77 0.018(3) 0.039(3) 0.026(3) 0.014(3) 0.013(2) 0.007(3)
C78 0.019(3) 0.024(3) 0.023(3) 0.006(2) 0.009(2) -0.003(2)
C79 0.022(3) 0.024(3) 0.018(3) 0.009(2) 0.008(2) 0.003(2)
C80 0.021(3) 0.029(3) 0.026(3) 0.011(3) 0.007(2) -0.001(2)
C81 0.031(3) 0.030(3) 0.024(3) 0.014(3) 0.010(3) 0.001(3)
C82 0.026(3) 0.025(3) 0.021(3) 0.012(2) 0.002(2) 0.004(2)
C83 0.022(3) 0.015(3) 0.022(3) 0.008(2) 0.002(2) 0.001(2)
C84 0.018(3) 0.021(3) 0.022(3) 0.009(2) 0.008(2) 0.002(2)
C85 0.016(3) 0.021(3) 0.027(3) 0.009(2) 0.006(2) -0.001(2)
C86 0.016(3) 0.039(3) 0.021(3) 0.014(3) 0.002(2) 0.000(2)
C87 0.020(3) 0.032(3) 0.057(5) 0.009(3) 0.011(3) 0.010(3)
C88 0.017(3) 0.037(3) 0.030(3) 0.013(3) 0.003(3) 0.000(3)
C89 0.041(4) 0.078(6) 0.040(4) 0.040(4) -0.001(3) -0.027(4)
C90 0.154(8) 0.075(6) 0.076(6) 0.056(5) 0.002(5) -0.026(5)
C91 0.050(4) 0.068(5) 0.043(4) 0.042(4) 0.010(4) 0.010(4)
C92 0.079(7) 0.108(8) 0.058(6) 0.049(6) 0.032(5) 0.019(6)
C93 0.037(4) 0.058(5) 0.033(4) 0.027(3) 0.014(3) 0.006(3)
C94 0.103(8) 0.131(9) 0.057(6) 0.052(6) 0.053(6) 0.054(7)
C95 0.066(6) 0.116(8) 0.059(6) 0.060(6) -0.004(5) -0.037(6)
C96 0.062(5) 0.054(5) 0.028(4) 0.023(3) 0.011(4) -0.002(4)
C97 0.024(3) 0.026(3) 0.024(3) 0.013(2) 0.006(2) 0.003(2)
C98 0.029(3) 0.043(4) 0.044(4) 0.023(3) 0.005(3) 0.009(3)
C99 0.043(4) 0.035(4) 0.040(4) 0.009(3) 0.019(3) 0.016(3)
C100 0.024(3) 0.032(3) 0.031(3) 0.013(3) 0.007(3) 0.001(3)
O101 0.059(3) 0.091(4) 0.054(3) 0.045(3) 0.003(3) -0.012(3)
O102 0.072(3) 0.044(3) 0.047(3) 0.008(2) 0.029(3) -0.005(3)
O103 0.046(3) 0.042(3) 0.063(3) 0.007(2) 0.026(3) 0.004(2)
O104 0.064(3) 0.048(3) 0.054(3) 0.018(2) 0.026(3) 0.012(3)
O105 0.078(4) 0.035(3) 0.073(4) 0.019(3) 0.015(3) -0.003(3)
O106 0.055(3) 0.077(4) 0.064(4) 0.040(3) -0.003(3) -0.012(3)
C101 0.091(5) 0.077(5) 0.048(4) 0.029(4) 0.013(4) -0.009(4)
C102 0.084(5) 0.056(4) 0.045(4) 0.017(3) 0.031(4) -0.008(4)
C103 0.060(4) 0.046(4) 0.063(4) 0.004(3) 0.037(4) -0.005(3)
C104 0.055(4) 0.044(4) 0.073(5) -0.004(4) 0.032(4) 0.003(3)
C105 0.049(4) 0.054(4) 0.072(5) 0.013(4) 0.013(4) 0.011(4)
C106 0.058(4) 0.058(4) 0.058(4) 0.022(4) 0.013(4) 0.015(4)
C107 0.075(5) 0.047(4) 0.067(4) 0.035(3) 0.041(4) 0.028(3)
C108 0.083(5) 0.037(4) 0.080(5) 0.034(3) 0.041(4) 0.020(3)
C109 0.079(5) 0.047(4) 0.083(5) 0.015(4) 0.008(5) -0.020(4)
C110 0.091(6) 0.085(6) 0.104(6) 0.033(5) -0.023(5) -0.033(5)
C111 0.069(5) 0.120(6) 0.119(6) 0.062(5) -0.012(5) -0.016(5)
C112 0.077(5) 0.115(6) 0.102(6) 0.064(5) -0.020(5) -0.013(5)
C121 0.097(6) 0.087(5) 0.061(5) 0.033(4) 0.018(5) -0.002(5)
C122 0.090(6) 0.072(5) 0.073(5) 0.030(4) 0.026(5) 0.012(4)
C123 0.086(5) 0.093(6) 0.069(5) 0.039(5) 0.023(4) 0.024(5)
C124 0.079(5) 0.088(5) 0.063(5) 0.048(4) 0.017(4) 0.015(5)
C125 0.107(6) 0.085(5) 0.072(5) 0.032(5) 0.026(5) 0.028(5)
C126 0.094(5) 0.062(5) 0.053(4) 0.034(4) 0.039(4) 0.028(4)
C127 0.130(10) 0.120(9) 0.081(8) 0.035(7) -0.014(7) -0.063(8)
C131 0.027(4) 0.059(4) 0.046(4) 0.006(3) 0.018(3) 0.000(3)
C132 0.036(4) 0.047(4) 0.050(4) 0.011(3) 0.016(3) -0.003(3)
C133 0.052(4) 0.066(5) 0.064(5) 0.023(4) 0.025(4) -0.001(4)
C134 0.045(4) 0.068(5) 0.056(5) 0.006(4) 0.028(4) -0.002(4)
C135 0.035(4) 0.047(4) 0.062(5) 0.001(4) 0.022(4) 0.003(4)
C136 0.035(4) 0.058(4) 0.069(5) 0.021(4) 0.013(4) 0.000(4)
C137 0.080(9) 0.128(10) 0.097(9) 0.023(8) 0.026(7) -0.004(8)

loop_
_atom_type_symbol
_atom_type_description
_atom_type_scat_dispersion_real
_atom_type_scat_dispersion_imag
_atom_type_scat_source
C C 0.0033 0.0016 'International Tables Vol C Tables 4.2.6.8 and 6.1.1.4'
H H 0.0000 0.0000 'International Tables Vol C Tables 4.2.6.8 and 6.1.1.4'
N N 0.0061 0.0033 'International Tables Vol C Tables 4.2.6.8 and 6.1.1.4'
O O 0.0106 0.0060 'International Tables Vol C Tables 4.2.6.8 and 6.1.1.4'
K K 0.2009 0.2494 'International Tables Vol C Tables 4.2.6.8 and 6.1.1.4'
U U -9.6767 9.6646 'International Tables Vol C Tables 4.2.6.8 and 6.1.1.4'
Fe Fe 0.3463 0.8444 'International Tables Vol C Tables 4.2.6.8 and 6.1.1.4'

loop_
_exptl_crystal_face_index_h
_exptl_crystal_face_index_k
_exptl_crystal_face_index_l
_exptl_crystal_face_perp_dist
_exptl_oxdiff_crystal_face_indexfrac_h
_exptl_oxdiff_crystal_face_indexfrac_k
_exptl_oxdiff_crystal_face_indexfrac_l
_exptl_oxdiff_crystal_face_x
_exptl_oxdiff_crystal_face_y
_exptl_oxdiff_crystal_face_z
0 1 0 0.0169 0.0009 0.9985 -0.0001 0.0174 0.0096 0.0277
1 0 0 0.0189 0.9998 -0.0021 -0.0007 -0.0377 0.0348 0.0209
0 0 -1 0.0846 -0.0007 0.0009 -0.9981 -0.0113 -0.0327 0.0052
-1 0 0 0.0449 -0.9998 0.0021 0.0007 0.0377 -0.0348 -0.0209
0 0 1 0.0886 0.0007 -0.0009 0.9981 0.0113 0.0327 -0.0052
-1 0 1 0.0608 -0.9991 0.0013 0.9988 0.0489 -0.0020 -0.0260
1 0 -1 0.0308 0.9991 -0.0013 -0.9988 -0.0489 0.0020 0.0260
0 -1 0 0.0429 -0.0009 -0.9985 0.0001 -0.0174 -0.0096 -0.0277

loop_
_geom_angle_atom_site_label_1
_geom_angle_atom_site_label_2
_geom_angle_atom_site_label_3
_geom_angle
O2U1 U1 O1U1 176.78(18)
O2U1 U1 O1 95.32(16)
O1U1 U1 O1 86.95(16)
O2U1 U1 O2 91.36(16)
O1U1 U1 O2 90.00(16)
O1 U1 O2 110.16(14)
O2U1 U1 N2 89.48(16)
O1U1 U1 N2 88.21(15)
O1 U1 N2 175.08(14)
O2 U1 N2 70.70(14)
O2U1 U1 N1 89.53(16)
O1U1 U1 N1 89.03(16)
O1 U1 N1 71.35(14)
O2 U1 N1 178.16(15)
N2 U1 N1 107.71(14)
O2U1 U1 K1 165.17(13)
O1U1 U1 K1 17.07(12)
O1 U1 K1 69.90(10)
O2 U1 K1 94.93(10)
N2 U1 K1 105.27(10)
N1 U1 K1 84.58(10)
U1 O1U1 K1 150.7(2)
O1U1 K1 O45 106.63(14)
O1U1 K1 O41 124.81(17)
O45 K1 O41 116.27(14)
O1U1 K1 O42 101.90(13)
O45 K1 O42 143.97(14)
O41 K1 O42 60.24(13)
O1U1 K1 O43 75.69(12)
O45 K1 O43 106.94(13)
O41 K1 O43 119.23(13)
O42 K1 O43 59.58(11)
O1U1 K1 O46 140.71(14)
O45 K1 O46 57.83(13)
O41 K1 O46 58.58(13)
O42 K1 O46 109.62(12)
O43 K1 O46 141.06(13)
O1U1 K1 O44 77.84(12)
O45 K1 O44 54.44(12)
O41 K1 O44 156.44(16)
O42 K1 O44 112.71(12)
O43 K1 O44 55.39(11)
O46 K1 O44 109.43(12)
O1U1 K1 C47 69.22(14)
O45 K1 C47 43.65(14)
O41 K1 C47 159.68(15)
O42 K1 C47 135.89(14)
O43 K1 C47 76.58(14)
O46 K1 C47 101.13(14)
O44 K1 C47 24.39(13)
O1U1 K1 U1 12.23(9)
O45 K1 U1 107.50(10)
O41 K1 U1 115.70(14)
O42 K1 U1 105.06(9)
O43 K1 U1 87.23(8)
O46 K1 U1 130.46(10)
O44 K1 U1 87.64(8)
C47 K1 U1 75.45(11)
C11 Fe1 C14 140.6(2)
C11 Fe1 C15 111.0(2)
C14 Fe1 C15 40.6(2)
C11 Fe1 C13 177.3(2)
C14 Fe1 C13 40.5(2)
C15 Fe1 C13 68.5(2)
C11 Fe1 C10 40.1(2)
C14 Fe1 C10 110.7(2)
C15 Fe1 C10 105.7(2)
C13 Fe1 C10 142.6(2)
C11 Fe1 C16 109.5(2)
C14 Fe1 C16 68.4(2)
C15 Fe1 C16 41.1(2)
C13 Fe1 C16 68.2(2)
C10 Fe1 C16 132.4(2)
C11 Fe1 C12 40.4(2)
C14 Fe1 C12 176.0(2)
C15 Fe1 C12 143.1(2)
C13 Fe1 C12 138.7(2)
C10 Fe1 C12 67.9(2)
C16 Fe1 C12 115.4(2)
C11 Fe1 C17 136.6(2)
C14 Fe1 C17 67.9(2)
C15 Fe1 C17 68.1(2)
C13 Fe1 C17 40.6(2)
C10 Fe1 C17 172.3(2)
C16 Fe1 C17 39.9(2)
C12 Fe1 C17 114.0(2)
C11 Fe1 C9 67.6(2)
C14 Fe1 C9 108.3(2)
C15 Fe1 C9 131.4(2)
C13 Fe1 C9 114.9(2)
C10 Fe1 C9 40.3(2)
C16 Fe1 C9 171.4(2)
C12 Fe1 C9 68.1(2)
C17 Fe1 C9 147.3(2)
C11 Fe1 C8 67.2(2)
C14 Fe1 C8 135.6(2)
C15 Fe1 C8 171.2(2)
C13 Fe1 C8 113.7(2)
C10 Fe1 C8 67.1(2)
C16 Fe1 C8 147.7(2)
C12 Fe1 C8 40.5(2)
C17 Fe1 C8 119.5(2)
C9 Fe1 C8 39.8(2)
C1 O1 U1 141.1(4)
C24 O2 U1 132.6(3)
C7 N1 C8 117.5(5)
C7 N1 U1 128.9(4)
C8 N1 U1 112.7(3)
C18 N2 C17 118.9(5)
C18 N2 U1 126.2(4)
C17 N2 U1 113.5(3)
O1 C1 C2 121.3(5)
O1 C1 C6 120.1(5)
C2 C1 C6 118.5(5)
C3 C2 C1 118.4(5)
C3 C2 C25 121.8(5)
C1 C2 C25 119.8(5)
C2 C3 C4 124.3(5)
C2 C3 H3 117.9
C4 C3 H3 117.9
C5 C4 C3 116.5(5)
C5 C4 C29 120.9(5)
C3 C4 C29 122.4(5)
C4 C5 C6 122.9(5)
C4 C5 H5 118.5
C6 C5 H5 118.5
C5 C6 C1 119.1(5)
C5 C6 C7 116.0(5)
C1 C6 C7 124.6(5)
N1 C7 C6 127.5(5)
N1 C7 H7 116.3
C6 C7 H7 116.3
C9 C8 N1 129.6(5)
C9 C8 C12 108.5(5)
N1 C8 C12 121.8(5)
C9 C8 Fe1 69.8(3)
N1 C8 Fe1 127.4(4)
C12 C8 Fe1 68.6(3)
C8 C9 C10 107.1(5)
C8 C9 Fe1 70.3(3)
C10 C9 Fe1 68.7(3)
C8 C9 H9 126.4
C10 C9 H9 126.4
Fe1 C9 H9 126.1
C11 C10 C9 108.4(5)
C11 C10 Fe1 69.5(3)
C9 C10 Fe1 71.0(3)
C11 C10 H10 125.8
C9 C10 H10 125.8
Fe1 C10 H10 125.3
C10 C11 C12 109.2(5)
C10 C11 Fe1 70.4(3)
C12 C11 Fe1 70.5(3)
C10 C11 H11 125.4
C12 C11 H11 125.4
Fe1 C11 H11 125.3
C11 C12 C8 106.7(5)
C11 C12 Fe1 69.1(3)
C8 C12 Fe1 70.9(3)
C11 C12 H12 126.7
C8 C12 H12 126.7
Fe1 C12 H12 125.0
C14 C13 C17 107.8(5)
C14 C13 Fe1 69.7(3)
C17 C13 Fe1 70.8(3)
C14 C13 H13 126.1
C17 C13 H13 126.1
Fe1 C13 H13 125.0
C13 C14 C15 108.5(5)
C13 C14 Fe1 69.8(3)
C15 C14 Fe1 69.7(3)
C13 C14 H14 125.7
C15 C14 H14 125.7
Fe1 C14 H14 126.3
C14 C15 C16 107.5(5)
C14 C15 Fe1 69.7(3)
C16 C15 Fe1 70.0(3)
C14 C15 H15 126.3
C16 C15 H15 126.3
Fe1 C15 H15 125.7
C17 C16 C15 108.0(5)
C17 C16 Fe1 70.8(3)
C15 C16 Fe1 69.0(3)
C17 C16 H16 126.0
C15 C16 H16 126.0
Fe1 C16 H16 125.9
C16 C17 N2 129.1(5)
C16 C17 C13 108.1(5)
N2 C17 C13 122.8(5)
C16 C17 Fe1 69.3(3)
N2 C17 Fe1 126.3(4)
C13 C17 Fe1 68.6(3)
N2 C18 C19 127.8(5)
N2 C18 H18 116.1
C19 C18 H18 116.1
C20 C19 C18 117.0(5)
C20 C19 C24 120.3(5)
C18 C19 C24 122.6(5)
C21 C20 C19 122.7(6)
C21 C20 H20 118.7
C19 C20 H20 118.7
C20 C21 C22 116.1(6)
C20 C21 C33 121.1(6)
C22 C21 C33 122.8(6)
C23 C22 C21 125.2(6)
C23 C22 H22 117.4
C21 C22 H22 117.4
C22 C23 C24 119.0(6)
C22 C23 C37 121.9(5)
C24 C23 C37 119.0(5)
O2 C24 C23 122.3(5)
O2 C24 C19 121.0(5)
C23 C24 C19 116.6(5)
C27 C25 C28 107.4(6)
C27 C25 C2 110.5(5)
C28 C25 C2 111.5(5)
C27 C25 C26 110.4(5)
C28 C25 C26 107.0(5)
C2 C25 C26 109.9(5)
C25 C26 H26A 109.5
C25 C26 H26B 109.5
H26A C26 H26B 109.5
C25 C26 H26C 109.5
H26A C26 H26C 109.5
H26B C26 H26C 109.5
C25 C27 H27A 109.5
C25 C27 H27B 109.5
H27A C27 H27B 109.5
C25 C27 H27C 109.5
H27A C27 H27C 109.5
H27B C27 H27C 109.5
C25 C28 H28A 109.5
C25 C28 H28B 109.5
H28A C28 H28B 109.5
C25 C28 H28C 109.5
H28A C28 H28C 109.5
H28B C28 H28C 109.5
C32 C29 C30 108.7(6)
C32 C29 C4 113.6(5)
C30 C29 C4 108.5(5)
C32 C29 C31 107.0(6)
C30 C29 C31 109.6(6)
C4 C29 C31 109.4(5)
C29 C30 H30A 109.5
C29 C30 H30B 109.5
H30A C30 H30B 109.5
C29 C30 H30C 109.5
H30A C30 H30C 109.5
H30B C30 H30C 109.5
C29 C31 H31A 109.5
C29 C31 H31B 109.5
H31A C31 H31B 109.5
C29 C31 H31C 109.5
H31A C31 H31C 109.5
H31B C31 H31C 109.5
C29 C32 H32A 109.5
C29 C32 H32B 109.5
H32A C32 H32B 109.5
C29 C32 H32C 109.5
H32A C32 H32C 109.5
H32B C32 H32C 109.5
C35 C33 C21 110.9(7)
C35 C33 C36 110.8(8)
C21 C33 C36 111.3(6)
C35 C33 C34 105.7(8)
C21 C33 C34 110.5(6)
C36 C33 C34 107.5(8)
C33 C34 H34A 109.5
C33 C34 H34B 109.5
H34A C34 H34B 109.5
C33 C34 H34C 109.5
H34A C34 H34C 109.5
H34B C34 H34C 109.5
C33 C35 H35A 109.5
C33 C35 H35B 109.5
H35A C35 H35B 109.5
C33 C35 H35C 109.5
H35A C35 H35C 109.5
H35B C35 H35C 109.5
C33 C36 H36A 109.5
C33 C36 H36B 109.5
H36A C36 H36B 109.5
C33 C36 H36C 109.5
H36A C36 H36C 109.5
H36B C36 H36C 109.5
C23 C37 C40 110.8(5)
C23 C37 C39 110.1(5)
C40 C37 C39 109.6(6)
C23 C37 C38 112.3(6)
C40 C37 C38 107.3(6)
C39 C37 C38 106.6(6)
C37 C38 H38A 109.5
C37 C38 H38B 109.5
H38A C38 H38B 109.5
C37 C38 H38C 109.5
H38A C38 H38C 109.5
H38B C38 H38C 109.5
C37 C39 H39A 109.5
C37 C39 H39B 109.5
H39A C39 H39B 109.5
C37 C39 H39C 109.5
H39A C39 H39C 109.5
H39B C39 H39C 109.5
C52 O41 C41 116.3(6)
C52 O41 K1 119.9(4)
C41 O41 K1 119.3(4)
C43 O42 C42 111.7(4)
C43 O42 K1 106.9(3)
C42 O42 K1 106.2(3)
C45 O43 C44 114.7(4)
C45 O43 K1 126.6(3)
C44 O43 K1 117.9(3)
C47 O44 C46 112.4(5)
C47 O44 K1 89.4(3)
C46 O44 K1 103.7(3)
C49 O45 C48 113.9(5)
C49 O45 K1 124.3(4)
C48 O45 K1 120.8(3)
C50 O46 C51 112.7(5)
C50 O46 K1 110.2(4)
C51 O46 K1 111.4(4)
C37 C40 H40A 109.5
C37 C40 H40B 109.5
H40A C40 H40B 109.5
C37 C40 H40C 109.5
H40A C40 H40C 109.5
H40B C40 H40C 109.5
O41 C41 C42 107.9(5)
O41 C41 H41A 110.1
C42 C41 H41A 110.1
O41 C41 H41B 110.1
C42 C41 H41B 110.1
H41A C41 H41B 108.4
O42 C42 C41 109.3(5)
O42 C42 H42A 109.8
C41 C42 H42A 109.8
O42 C42 H42B 109.8
C41 C42 H42B 109.8
H42A C42 H42B 108.3
O42 C43 C44 108.7(5)
O42 C43 H43A 109.9
C44 C43 H43A 109.9
O42 C43 H43B 109.9
C44 C43 H43B 109.9
H43A C43 H43B 108.3
O43 C44 C43 108.3(5)
O43 C44 H44A 110.0
C43 C44 H44A 110.0
O43 C44 H44B 110.0
C43 C44 H44B 110.0
H44A C44 H44B 108.4
O43 C45 C46 108.0(5)
O43 C45 H45A 110.1
C46 C45 H45A 110.1
O43 C45 H45B 110.1
C46 C45 H45B 110.1
H45A C45 H45B 108.4
O44 C46 C45 108.7(5)
O44 C46 H46A 109.9
C45 C46 H46A 109.9
O44 C46 H46B 109.9
C45 C46 H46B 109.9
H46A C46 H46B 108.3
O44 C47 C48 107.1(5)
O44 C47 K1 66.2(3)
C48 C47 K1 86.3(4)
O44 C47 H47A 110.3
C48 C47 H47A 110.3
K1 C47 H47A 60.2
O44 C47 H47B 110.3
C48 C47 H47B 110.3
K1 C47 H47B 163.0
H47A C47 H47B 108.6
O45 C48 C47 108.6(5)
O45 C48 H48A 110.0
C47 C48 H48A 110.0
O45 C48 H48B 110.0
C47 C48 H48B 110.0
H48A C48 H48B 108.4
O45 C49 C50 110.3(6)
O45 C49 H49A 109.6
C50 C49 H49A 109.6
O45 C49 H49B 109.6
C50 C49 H49B 109.6
H49A C49 H49B 108.1
O46 C50 C49 111.4(6)
O46 C50 H50A 109.3
C49 C50 H50A 109.3
O46 C50 H50B 109.3
C49 C50 H50B 109.3
H50A C50 H50B 108.0
C52 C51 O46 110.7(6)
C52 C51 H51A 109.5
O46 C51 H51A 109.5
C52 C51 H51B 109.5
O46 C51 H51B 109.5
H51A C51 H51B 108.1
O41 C52 C51 113.3(7)
O41 C52 H52A 108.9
C51 C52 H52A 108.9
O41 C52 H52B 108.9
C51 C52 H52B 108.9
H52A C52 H52B 107.7
O2U2 U2 O1U2 177.47(16)
O2U2 U2 O61 91.36(15)
O1U2 U2 O61 87.22(15)
O2U2 U2 O62 91.96(15)
O1U2 U2 O62 90.52(15)
O61 U2 O62 112.94(13)
O2U2 U2 N62 85.76(16)
O1U2 U2 N62 95.54(16)
O61 U2 N62 175.78(14)
O62 U2 N62 70.31(14)
O2U2 U2 N61 90.54(15)
O1U2 U2 N61 87.01(15)
O61 U2 N61 69.95(13)
O62 U2 N61 176.12(14)
N62 U2 N61 106.94(14)
O2U2 U2 K2 134.97(12)
O1U2 U2 K2 42.83(12)
O61 U2 K2 49.62(9)
O62 U2 K2 121.09(10)
N62 U2 K2 131.57(10)
N61 U2 K2 58.45(10)
U2 O1U2 K2 110.22(16)
O1U2 K2 O101 131.63(16)
O1U2 K2 O103 104.73(14)
O101 K2 O103 113.25(17)
O1U2 K2 O105 78.27(14)
O101 K2 O105 114.12(17)
O103 K2 O105 108.98(16)
O1U2 K2 O106 110.10(15)
O101 K2 O106 58.17(16)
O103 K2 O106 136.77(17)
O105 K2 O106 56.28(17)
O1U2 K2 O61 60.47(10)
O101 K2 O61 98.10(14)
O103 K2 O61 79.00(12)
O105 K2 O61 138.43(15)
O106 K2 O61 141.04(15)
O1U2 K2 O102 147.72(13)
O101 K2 O102 56.34(17)
O103 K2 O102 56.92(16)
O105 K2 O102 130.78(16)
O106 K2 O102 99.62(16)
O61 K2 O102 88.51(12)
O1U2 K2 O104 77.69(13)
O101 K2 O104 149.11(17)
O103 K2 O104 56.30(15)
O105 K2 O104 55.56(16)
O106 K2 O104 107.26(16)
O61 K2 O104 106.95(13)
O102 K2 O104 105.75(15)
O1U2 K2 N61 59.72(11)
O101 K2 N61 72.76(16)
O103 K2 N61 131.06(13)
O105 K2 N61 111.70(15)
O106 K2 N61 89.30(15)
O61 K2 N61 52.48(10)
O102 K2 N61 109.80(13)
O104 K2 N61 137.41(13)
O1U2 K2 C106 72.36(16)
O101 K2 C106 153.78(19)
O103 K2 C106 41.55(18)
O105 K2 C106 77.43(18)
O106 K2 C106 130.51(18)
O61 K2 C106 85.04(16)
O102 K2 C106 97.94(18)
O104 K2 C106 23.26(15)
N61 K2 C106 126.67(16)
O1U2 K2 U2 26.94(7)
O101 K2 U2 112.12(14)
O103 K2 U2 103.47(11)
O105 K2 U2 103.98(12)
O106 K2 U2 119.19(14)
O61 K2 U2 36.62(7)
O102 K2 U2 124.75(10)
O104 K2 U2 98.77(10)
N61 K2 U2 40.90(8)
C106 K2 U2 85.84(14)
C71 Fe2 C70 40.5(2)
C71 Fe2 C75 113.9(3)
C70 Fe2 C75 106.4(3)
C71 Fe2 C74 144.8(2)
C70 Fe2 C74 113.0(3)
C75 Fe2 C74 40.6(3)
C71 Fe2 C73 172.9(2)
C70 Fe2 C73 146.2(2)
C75 Fe2 C73 68.5(2)
C74 Fe2 C73 41.1(2)
C71 Fe2 C72 40.8(2)
C70 Fe2 C72 68.5(2)
C75 Fe2 C72 146.9(3)
C74 Fe2 C72 172.4(2)
C73 Fe2 C72 134.0(2)
C71 Fe2 C69 68.2(2)
C70 Fe2 C69 40.7(2)
C75 Fe2 C69 130.1(2)
C74 Fe2 C69 107.6(3)
C73 Fe2 C69 115.9(2)
C72 Fe2 C69 68.3(2)
C71 Fe2 C68 67.9(2)
C70 Fe2 C68 68.2(2)
C75 Fe2 C68 170.1(2)
C74 Fe2 C68 132.6(2)
C73 Fe2 C68 111.0(2)
C72 Fe2 C68 40.3(2)
C69 Fe2 C68 40.5(2)
C71 Fe2 C76 109.0(2)
C70 Fe2 C76 130.5(2)
C75 Fe2 C76 40.5(2)
C74 Fe2 C76 68.3(3)
C73 Fe2 C76 68.2(2)
C72 Fe2 C76 116.8(2)
C69 Fe2 C76 169.2(2)
C68 Fe2 C76 149.2(2)
C71 Fe2 C77 133.7(2)
C70 Fe2 C77 170.4(2)
C75 Fe2 C77 67.7(2)
C74 Fe2 C77 68.0(2)
C73 Fe2 C77 40.1(2)
C72 Fe2 C77 111.9(2)
C69 Fe2 C77 148.8(2)
C68 Fe2 C77 118.7(2)
C76 Fe2 C77 40.2(2)
C61 O61 U2 125.7(3)
C61 O61 K2 113.0(3)
U2 O61 K2 93.76(11)
C84 O62 U2 142.8(3)
C67 N61 C68 119.5(4)
C67 N61 U2 126.3(4)
C68 N61 U2 112.7(3)
C67 N61 K2 94.1(3)
C68 N61 K2 107.9(3)
U2 N61 K2 80.65(12)
C78 N62 C77 118.9(5)
C78 N62 U2 130.2(4)
C77 N62 U2 110.5(3)
O61 C61 C66 121.4(5)
O61 C61 C62 121.0(4)
C66 C61 C62 117.6(5)
C63 C62 C61 118.5(5)
C63 C62 C85 121.9(5)
C61 C62 C85 119.6(5)
C62 C63 C64 124.1(5)
C62 C63 H63 117.9
C64 C63 H63 117.9
C65 C64 C63 116.5(5)
C65 C64 C89 123.1(5)
C63 C64 C89 120.4(5)
C64 C65 C66 121.9(5)
C64 C65 H65 119.1
C66 C65 H65 119.1
C65 C66 C61 120.5(5)
C65 C66 C67 116.7(5)
C61 C66 C67 122.8(5)
N61 C67 C66 125.7(5)
N61 C67 H67 117.2
C66 C67 H67 117.2
N61 C68 C72 122.8(5)
N61 C68 C69 128.8(5)
C72 C68 C69 108.4(5)
N61 C68 Fe2 124.5(4)
C72 C68 Fe2 69.4(3)
C69 C68 Fe2 69.5(3)
C70 C69 C68 107.5(5)
C70 C69 Fe2 68.9(3)
C68 C69 Fe2 70.0(3)
C70 C69 H69 126.2
C68 C69 H69 126.2
Fe2 C69 H69 126.4
C71 C70 C69 108.0(5)
C71 C70 Fe2 69.7(3)
C69 C70 Fe2 70.4(3)
C71 C70 H70 126.0
C69 C70 H70 126.0
Fe2 C70 H70 125.5
C70 C71 C72 108.7(5)
C70 C71 Fe2 69.8(4)
C72 C71 Fe2 70.3(3)
C70 C71 H71 125.7
C72 C71 H71 125.7
Fe2 C71 H71 125.9
C68 C72 C71 107.3(5)
C68 C72 Fe2 70.2(3)
C71 C72 Fe2 69.0(3)
C68 C72 H72 126.3
C71 C72 H72 126.3
Fe2 C72 H72 126.0
C77 C73 C74 107.6(5)
C77 C73 Fe2 70.9(3)
C74 C73 Fe2 69.2(3)
C77 C73 H73 126.2
C74 C73 H73 126.2
Fe2 C73 H73 125.3
C75 C74 C73 107.5(6)
C75 C74 Fe2 69.5(4)
C73 C74 Fe2 69.7(3)
C75 C74 H74 126.3
C73 C74 H74 126.3
Fe2 C74 H74 126.1
C74 C75 C76 108.8(5)
C74 C75 Fe2 69.9(4)
C76 C75 Fe2 70.7(3)
C74 C75 H75 125.6
C76 C75 H75 125.6
Fe2 C75 H75 125.4
C75 C76 C77 107.4(6)
C75 C76 Fe2 68.8(4)
C77 C76 Fe2 70.2(3)
C75 C76 H76 126.3
C77 C76 H76 126.3
Fe2 C76 H76 126.3
C73 C77 N62 122.1(5)
C73 C77 C76 108.7(5)
N62 C77 C76 129.2(5)
C73 C77 Fe2 69.0(3)
N62 C77 Fe2 128.9(4)
C76 C77 Fe2 69.5(3)
N62 C78 C79 127.5(5)
N62 C78 H78 116.3
C79 C78 H78 116.3
C80 C79 C84 120.9(5)
C80 C79 C78 115.4(5)
C84 C79 C78 123.4(5)
C81 C80 C79 122.8(5)
C81 C80 H80 118.6
C79 C80 H80 118.6
C80 C81 C82 115.9(5)
C80 C81 C93 121.2(5)
C82 C81 C93 122.8(5)
C83 C82 C81 125.2(5)
C83 C82 H82 117.4
C81 C82 H82 117.4
C82 C83 C84 117.7(5)
C82 C83 C97 122.6(5)
C84 C83 C97 119.7(5)
O62 C84 C79 121.3(5)
O62 C84 C83 121.2(5)
C79 C84 C83 117.5(5)
C86 C85 C62 109.9(4)
C86 C85 C88 106.2(4)
C62 C85 C88 111.4(4)
C86 C85 C87 107.5(5)
C62 C85 C87 112.9(5)
C88 C85 C87 108.5(5)
C85 C86 H86A 109.5
C85 C86 H86B 109.5
H86A C86 H86B 109.5
C85 C86 H86C 109.5
H86A C86 H86C 109.5
H86B C86 H86C 109.5
C85 C87 H87A 109.5
C85 C87 H87B 109.5
H87A C87 H87B 109.5
C85 C87 H87C 109.5
H87A C87 H87C 109.5
H87B C87 H87C 109.5
C85 C88 H88A 109.5
C85 C88 H88B 109.5
H88A C88 H88B 109.5
C85 C88 H88C 109.5
H88A C88 H88C 109.5
H88B C88 H88C 109.5
C90 C89 C91 118.4(8)
C90 C89 C64 113.9(7)
C91 C89 C64 113.7(5)
C90 C89 C92 102.1(8)
C91 C89 C92 100.3(7)
C64 C89 C92 105.7(6)
C89 C90 H90A 109.5
C89 C90 H90B 109.5
H90A C90 H90B 109.5
C89 C90 H90C 109.5
H90A C90 H90C 109.5
H90B C90 H90C 109.5
C89 C91 H91A 109.5
C89 C91 H91B 109.5
H91A C91 H91B 109.5
C89 C91 H91C 109.5
H91A C91 H91C 109.5
H91B C91 H91C 109.5
C89 C92 H92A 109.5
C89 C92 H92B 109.5
H92A C92 H92B 109.5
C89 C92 H92C 109.5
H92A C92 H92C 109.5
H92B C92 H92C 109.5
C95 C93 C96 107.4(6)
C95 C93 C94 111.3(7)
C96 C93 C94 106.6(6)
C95 C93 C81 109.9(6)
C96 C93 C81 112.7(5)
C94 C93 C81 108.9(6)
C93 C94 H94A 109.5
C93 C94 H94B 109.5
H94A C94 H94B 109.5
C93 C94 H94C 109.5
H94A C94 H94C 109.5
H94B C94 H94C 109.5
C93 C95 H95A 109.5
C93 C95 H95B 109.5
H95A C95 H95B 109.5
C93 C95 H95C 109.5
H95A C95 H95C 109.5
H95B C95 H95C 109.5
C93 C96 H96A 109.5
C93 C96 H96B 109.5
H96A C96 H96B 109.5
C93 C96 H96C 109.5
H96A C96 H96C 109.5
H96B C96 H96C 109.5
C83 C97 C100 110.2(5)
C83 C97 C98 112.5(5)
C100 C97 C98 106.5(5)
C83 C97 C99 109.8(5)
C100 C97 C99 109.3(5)
C98 C97 C99 108.5(5)
C97 C98 H98A 109.5
C97 C98 H98B 109.5
H98A C98 H98B 109.5
C97 C98 H98C 109.5
H98A C98 H98C 109.5
H98B C98 H98C 109.5
C97 C99 H99A 109.5
C97 C99 H99B 109.5
H99A C99 H99B 109.5
C97 C99 H99C 109.5
H99A C99 H99C 109.5
H99B C99 H99C 109.5
C97 C100 H10A 109.5
C97 C100 H10B 109.5
H10A C100 H10B 109.5
C97 C100 H10C 109.5
H10A C100 H10C 109.5
H10B C100 H10C 109.5
C101 O101 C112 108.9(7)
C101 O101 K2 125.0(5)
C112 O101 K2 118.3(5)
C103 O102 C102 109.8(6)
C103 O102 K2 109.4(4)
C102 O102 K2 108.0(4)
C104 O103 C105 112.0(6)
C104 O103 K2 123.1(5)
C105 O103 K2 121.2(4)
C106 O104 C107 113.2(6)
C106 O104 K2 97.0(4)
C107 O104 K2 99.5(4)
C109 O105 C108 112.4(6)
C109 O105 K2 122.7(5)
C108 O105 K2 122.1(5)
C111 O106 C110 127.1(8)
C111 O106 K2 110.9(6)
C110 O106 K2 117.7(5)
O101 C101 C102 108.9(7)
O101 C101 H10D 109.9
C102 C101 H10D 109.9
O101 C101 H10E 109.9
C102 C101 H10E 109.9
H10D C101 H10E 108.3
O102 C102 C101 109.6(7)
O102 C102 H10F 109.7
C101 C102 H10F 109.7
O102 C102 H10G 109.7
C101 C102 H10G 109.7
H10F C102 H10G 108.2
O102 C103 C104 109.2(6)
O102 C103 H10H 109.8
C104 C103 H10H 109.8
O102 C103 H10I 109.8
C104 C103 H10I 109.8
H10H C103 H10I 108.3
O103 C104 C103 108.8(6)
O103 C104 H10J 109.9
C103 C104 H10J 109.9
O103 C104 H10K 109.9
C103 C104 H10K 109.9
H10J C104 H10K 108.3
O103 C105 C106 107.5(6)
O103 C105 H10L 110.2
C106 C105 H10L 110.2
O103 C105 H10M 110.2
C106 C105 H10M 110.2
H10L C105 H10M 108.5
O104 C106 C105 108.8(7)
O104 C106 K2 59.7(4)
C105 C106 K2 88.1(5)
O104 C106 H10N 109.9
C105 C106 H10N 109.9
K2 C106 H10N 65.9
O104 C106 H10O 109.9
C105 C106 H10O 109.9
K2 C106 H10O 161.8
H10N C106 H10O 108.3
O104 C107 C108 108.0(7)
O104 C107 H10P 110.1
C108 C107 H10P 110.1
O104 C107 H10Q 110.1
C108 C107 H10Q 110.1
H10P C107 H10Q 108.4
O105 C108 C107 108.1(6)
O105 C108 H10R 110.1
C107 C108 H10R 110.1
O105 C108 H10S 110.1
C107 C108 H10S 110.1
H10R C108 H10S 108.4
C110 C109 O105 114.0(7)
C110 C109 H10T 108.7
O105 C109 H10T 108.7
C110 C109 H10U 108.7
O105 C109 H10U 108.7
H10T C109 H10U 107.6
O106 C110 C109 125.0(9)
O106 C110 H11A 106.1
C109 C110 H11A 106.1
O106 C110 H11B 106.1
C109 C110 H11B 106.1
H11A C110 H11B 106.3
O106 C111 C112 126.7(10)
O106 C111 H11C 105.6
C112 C111 H11C 105.6
O106 C111 H11D 105.6
C112 C111 H11D 105.6
H11C C111 H11D 106.1
C111 C112 O101 116.4(9)
C111 C112 H11E 108.2
O101 C112 H11E 108.2
C111 C112 H11F 108.2
O101 C112 H11F 108.2
H11E C112 H11F 107.3
C126 C121 C122 119.6(8)
C126 C121 C127 119.2(10)
C122 C121 C127 121.2(9)
C123 C122 C121 119.6(5)
C123 C122 H122 120.2
C121 C122 H122 120.2
C124 C123 C122 120.0
C124 C123 H123 120.0
C122 C123 H123 120.0
C123 C124 C125 120.0
C123 C124 H124 120.0
C125 C124 H124 120.0
C126 C125 C124 120.0
C126 C125 H125 120.0
C124 C125 H125 120.0
C121 C126 C125 120.8(5)
C121 C126 H126 119.6
C125 C126 H126 119.6
C121 C127 H12A 109.5
C121 C127 H12B 109.5
H12A C127 H12B 109.5
C121 C127 H12C 109.5
H12A C127 H12C 109.5
H12B C127 H12C 109.5
C132 C131 C136 120.03(10)
C132 C131 C137 120.9(8)
C136 C131 C137 119.0(8)
C133 C132 C131 119.99(7)
C133 C132 H132 120.0
C131 C132 H132 120.0
C132 C133 C134 120.0
C132 C133 H133 120.0
C134 C133 H133 120.0
C133 C134 C135 120.03(8)
C133 C134 H134 120.0
C135 C134 H134 120.0
C136 C135 C134 119.99(7)
C136 C135 H135 120.0
C134 C135 H135 120.0
C135 C136 C131 120.0
C135 C136 H136 120.0
C131 C136 H136 120.0
C131 C137 H13A 109.5
C131 C137 H13B 109.5
H13A C137 H13B 109.5
C131 C137 H13C 109.5
H13A C137 H13C 109.5
H13B C137 H13C 109.5

loop_
_geom_bond_atom_site_label_1
_geom_bond_atom_site_label_2
_geom_bond_distance
U1 O2U1 1.831(4)
U1 O1U1 1.853(4)
U1 O1 2.301(4)
U1 O2 2.319(4)
U1 N2 2.527(4)
U1 N1 2.536(4)
U1 K1 4.2810(13)
O1U1 K1 2.568(4)
K1 O45 2.719(4)
K1 O41 2.758(5)
K1 O42 2.793(4)
K1 O43 2.813(4)
K1 O46 2.930(4)
K1 O44 3.145(4)
K1 C47 3.436(6)
Fe1 C11 2.037(6)
Fe1 C14 2.040(6)
Fe1 C15 2.040(5)
Fe1 C13 2.042(5)
Fe1 C10 2.049(5)
Fe1 C16 2.053(5)
Fe1 C12 2.056(6)
Fe1 C17 2.071(5)
Fe1 C9 2.079(5)
Fe1 C8 2.086(5)
O1 C1 1.311(6)
O2 C24 1.293(6)
N1 C7 1.294(6)
N1 C8 1.420(7)
N2 C18 1.277(6)
N2 C17 1.414(7)
C1 C2 1.412(8)
C1 C6 1.438(8)
C2 C3 1.386(8)
C2 C25 1.542(8)
C3 C4 1.404(8)
C3 H3 0.9500
C4 C5 1.370(8)
C4 C29 1.537(8)
C5 C6 1.405(7)
C5 H5 0.9500
C6 C7 1.442(7)
C7 H7 0.9500
C8 C9 1.418(8)
C8 C12 1.434(8)
C9 C10 1.423(8)
C9 H9 0.9500
C10 C11 1.400(9)
C10 H10 0.9500
C11 C12 1.413(8)
C11 H11 0.9500
C12 H12 0.9500
C13 C14 1.413(8)
C13 C17 1.428(7)
C13 H13 0.9500
C14 C15 1.417(8)
C14 H14 0.9500
C15 C16 1.435(8)
C15 H15 0.9500
C16 C17 1.408(7)
C16 H16 0.9500
C18 C19 1.444(7)
C18 H18 0.9500
C19 C20 1.401(7)
C19 C24 1.450(7)
C20 C21 1.382(8)
C20 H20 0.9500
C21 C22 1.397(9)
C21 C33 1.507(9)
C22 C23 1.376(8)
C22 H22 0.9500
C23 C24 1.435(8)
C23 C37 1.528(9)
C25 C27 1.523(9)
C25 C28 1.540(9)
C25 C26 1.557(8)
C26 H26A 0.9800
C26 H26B 0.9800
C26 H26C 0.9800
C27 H27A 0.9800
C27 H27B 0.9800
C27 H27C 0.9800
C28 H28A 0.9800
C28 H28B 0.9800
C28 H28C 0.9800
C29 C32 1.509(9)
C29 C30 1.525(9)
C29 C31 1.554(9)
C30 H30A 0.9800
C30 H30B 0.9800
C30 H30C 0.9800
C31 H31A 0.9800
C31 H31B 0.9800
C31 H31C 0.9800
C32 H32A 0.9800
C32 H32B 0.9800
C32 H32C 0.9800
C33 C35 1.473(12)
C33 C36 1.511(11)
C33 C34 1.517(12)
C34 H34A 0.9800
C34 H34B 0.9800
C34 H34C 0.9800
C35 H35A 0.9800
C35 H35B 0.9800
C35 H35C 0.9800
C36 H36A 0.9800
C36 H36B 0.9800
C36 H36C 0.9800
C37 C40 1.532(9)
C37 C39 1.542(9)
C37 C38 1.549(9)
C38 H38A 0.9800
C38 H38B 0.9800
C38 H38C 0.9800
C39 H39A 0.9800
C39 H39B 0.9800
C39 H39C 0.9800
O41 C52 1.391(8)
O41 C41 1.401(7)
O42 C43 1.420(7)
O42 C42 1.429(7)
O43 C45 1.416(6)
O43 C44 1.419(6)
O44 C47 1.419(7)
O44 C46 1.429(7)
O45 C49 1.414(8)
O45 C48 1.429(7)
O46 C50 1.376(8)
O46 C51 1.424(8)
C40 H40A 0.9800
C40 H40B 0.9800
C40 H40C 0.9800
C41 C42 1.492(8)
C41 H41A 0.9900
C41 H41B 0.9900
C42 H42A 0.9900
C42 H42B 0.9900
C43 C44 1.490(8)
C43 H43A 0.9900
C43 H43B 0.9900
C44 H44A 0.9900
C44 H44B 0.9900
C45 C46 1.488(8)
C45 H45A 0.9900
C45 H45B 0.9900
C46 H46A 0.9900
C46 H46B 0.9900
C47 C48 1.505(9)
C47 H47A 0.9900
C47 H47B 0.9900
C48 H48A 0.9900
C48 H48B 0.9900
C49 C50 1.474(10)
C49 H49A 0.9900
C49 H49B 0.9900
C50 H50A 0.9900
C50 H50B 0.9900
C51 C52 1.415(11)
C51 H51A 0.9900
C51 H51B 0.9900
C52 H52A 0.9900
C52 H52B 0.9900
U2 O2U2 1.838(4)
U2 O1U2 1.860(4)
U2 O61 2.303(4)
U2 O62 2.317(4)
U2 N62 2.537(4)
U2 N61 2.556(4)
U2 K2 3.8523(13)
O1U2 K2 2.791(4)
K2 O101 2.840(5)
K2 O103 2.841(5)
K2 O105 2.874(5)
K2 O106 2.936(6)
K2 O61 2.941(4)
K2 O102 3.032(5)
K2 O104 3.080(5)
K2 N61 3.327(5)
K2 C106 3.540(8)
Fe2 C71 2.035(6)
Fe2 C70 2.037(6)
Fe2 C75 2.037(6)
Fe2 C74 2.041(6)
Fe2 C73 2.048(6)
Fe2 C72 2.052(6)
Fe2 C69 2.056(6)
Fe2 C68 2.062(5)
Fe2 C76 2.063(6)
Fe2 C77 2.072(6)
O61 C61 1.324(6)
O62 C84 1.294(6)
N61 C67 1.292(7)
N61 C68 1.412(6)
N62 C78 1.283(7)
N62 C77 1.415(7)
C61 C66 1.422(7)
C61 C62 1.432(7)
C62 C63 1.368(7)
C62 C85 1.535(7)
C63 C64 1.413(8)
C63 H63 0.9500
C64 C65 1.384(8)
C64 C89 1.516(8)
C65 C66 1.393(7)
C65 H65 0.9500
C66 C67 1.452(7)
C67 H67 0.9500
C68 C72 1.418(7)
C68 C69 1.425(7)
C69 C70 1.424(8)
C69 H69 0.9500
C70 C71 1.410(8)
C70 H70 0.9500
C71 C72 1.423(7)
C71 H71 0.9500
C72 H72 0.9500
C73 C77 1.413(8)
C73 C74 1.436(8)
C73 H73 0.9500
C74 C75 1.415(9)
C74 H74 0.9500
C75 C76 1.419(8)
C75 H75 0.9500
C76 C77 1.422(8)
C76 H76 0.9500
C78 C79 1.447(7)
C78 H78 0.9500
C79 C80 1.399(7)
C79 C84 1.423(7)
C80 C81 1.366(8)
C80 H80 0.9500
C81 C82 1.404(8)
C81 C93 1.544(8)
C82 C83 1.392(8)
C82 H82 0.9500
C83 C84 1.436(7)
C83 C97 1.529(8)
C85 C86 1.528(8)
C85 C88 1.535(7)
C85 C87 1.551(8)
C86 H86A 0.9800
C86 H86B 0.9800
C86 H86C 0.9800
C87 H87A 0.9800
C87 H87B 0.9800
C87 H87C 0.9800
C88 H88A 0.9800
C88 H88B 0.9800
C88 H88C 0.9800
C89 C90 1.391(11)
C89 C91 1.475(9)
C89 C92 1.650(12)
C90 H90A 0.9800
C90 H90B 0.9800
C90 H90C 0.9800
C91 H91A 0.9800
C91 H91B 0.9800
C91 H91C 0.9800
C92 H92A 0.9800
C92 H92B 0.9800
C92 H92C 0.9800
C93 C95 1.499(10)
C93 C96 1.527(9)
C93 C94 1.534(11)
C94 H94A 0.9800
C94 H94B 0.9800
C94 H94C 0.9800
C95 H95A 0.9800
C95 H95B 0.9800
C95 H95C 0.9800
C96 H96A 0.9800
C96 H96B 0.9800
C96 H96C 0.9800
C97 C100 1.541(7)
C97 C98 1.543(8)
C97 C99 1.543(8)
C98 H98A 0.9800
C98 H98B 0.9800
C98 H98C 0.9800
C99 H99A 0.9800
C99 H99B 0.9800
C99 H99C 0.9800
C100 H10A 0.9800
C100 H10B 0.9800
C100 H10C 0.9800
O101 C101 1.385(10)
O101 C112 1.406(10)
O102 C103 1.413(9)
O102 C102 1.436(9)
O103 C104 1.419(9)
O103 C105 1.439(9)
O104 C106 1.408(9)
O104 C107 1.417(9)
O105 C109 1.382(9)
O105 C108 1.423(9)
O106 C111 1.287(11)
O106 C110 1.308(10)
C101 C102 1.499(11)
C101 H10D 0.9900
C101 H10E 0.9900
C102 H10F 0.9900
C102 H10G 0.9900
C103 C104 1.510(11)
C103 H10H 0.9900
C103 H10I 0.9900
C104 H10J 0.9900
C104 H10K 0.9900
C105 C106 1.482(11)
C105 H10L 0.9900
C105 H10M 0.9900
C106 H10N 0.9900
C106 H10O 0.9900
C107 C108 1.492(11)
C107 H10P 0.9900
C107 H10Q 0.9900
C108 H10R 0.9900
C108 H10S 0.9900
C109 C110 1.372(8)
C109 H10T 0.9900
C109 H10U 0.9900
C110 H11A 0.9900
C110 H11B 0.9900
C111 C112 1.368(8)
C111 H11C 0.9900
C111 H11D 0.9900
C112 H11E 0.9900
C112 H11F 0.9900
C121 C126 1.365(11)
C121 C122 1.420(12)
C121 C127 1.432(11)
C122 C123 1.3901
C122 H122 0.9500
C123 C124 1.3897
C123 H123 0.9500
C124 C125 1.3902
C124 H124 0.9500
C125 C126 1.3901
C125 H125 0.9500
C126 H126 0.9500
C127 H12A 0.9800
C127 H12B 0.9800
C127 H12C 0.9800
C131 C132 1.3899
C131 C136 1.3902(13)
C131 C137 1.398(8)
C132 C133 1.3895(11)
C132 H132 0.9500
C133 C134 1.3900
C133 H133 0.9500
C134 C135 1.3903
C134 H134 0.9500
C135 C136 1.3893(16)
C135 H135 0.9500
C136 H136 0.9500
C137 H13A 0.9800
C137 H13B 0.9800
C137 H13C 0.9800

loop_
_geom_hbond_atom_site_label_D
_geom_hbond_atom_site_label_H
_geom_hbond_atom_site_label_A
_geom_hbond_distance_DH
_geom_hbond_distance_HA
_geom_hbond_distance_DA
_geom_hbond_angle_DHA
C13 H13 O1U1 0.95 2.57 3.247(7) 128.2
C67 H67 O2U1 0.95 2.49 3.405(7) 161.9
C72 H72 O1U2 0.95 2.51 3.211(7) 130.8
C107 H10Q O1U2 0.99 2.42 3.323(8) 150.7
C73 H73 O2U2 0.95 2.46 3.157(7) 130.3
C135 H135 O102 0.95 2.68 3.516(8) 147.4
